data_7711516
loop_
_publ_author_name
'Ito, Shotaro'
'Ishii, Youichi'
'Kuwabara, Takuya'

_publ_section_title
;
 Inorganic salt-assisted assembly of anionic \p-conjugated rings enabling
 7Li NMR-based evaluation of antiaromaticity
;
_journal_name_full 'Dalton Transactions'
_journal_paper_doi 10.1039/D2DT02649J
_journal_year 2022
_chemical_formula_moiety 'C68 H85 Li10 O6 Si3'
_chemical_formula_sum 'C68 H85 Li10 O6 Si3'
_chemical_formula_weight 1152.02
_space_group_crystal_system triclinic
_space_group_IT_number 2
_space_group_name_Hall '-P 1'
_space_group_name_H-M_alt 'P -1'
_atom_sites_solution_hydrogens geom
_audit_creation_method SHELXL-2014/7
_audit_update_record
;
2022-07-19 deposited with the CCDC.	2022-10-13 downloaded from the CCDC.
;
_cell_angle_alpha 85.97(2)
_cell_angle_beta 79.66(2)
_cell_angle_gamma 79.45(2)
_cell_formula_units_Z 2
_cell_length_a 11.117(6)
_cell_length_b 15.204(8)
_cell_length_c 19.765(10)
_cell_measurement_reflns_used 9510
_cell_measurement_temperature 93(2)
_cell_measurement_theta_max 31.0848
_cell_measurement_theta_min 1.8909
_cell_volume 3229(3)
_computing_cell_refinement 'RIGAKU CrystalClear'
_computing_data_collection 'RIGAKU CrystalClear'
_computing_data_reduction 'RIGAKU CrystalClear'
_computing_molecular_graphics 'Yadokari-XG 2009(Wakita Nemoto et al.)'
_computing_publication_material 'Yadokari-XG 2009(Wakita,Nemoto et al.)'
_computing_structure_refinement 'SHELXL-2018/3 (Sheldrick, 2018)'
_computing_structure_solution 'SHELXT 2018/2 (Sheldrick, 2018)'
_diffrn_ambient_temperature 93(2)
_diffrn_detector_area_resol_mean 28.5714
_diffrn_measured_fraction_theta_full 0.981
_diffrn_measured_fraction_theta_max 0.961
_diffrn_measurement_device_type 'Rigaku VariMax Saturn'
_diffrn_measurement_method 'omega scans'
_diffrn_radiation_monochromator Confocal
_diffrn_radiation_source 'rotating-anode X-ray tube'
_diffrn_radiation_type MoK\a
_diffrn_radiation_wavelength 0.71075
_diffrn_reflns_av_R_equivalents 0.0419
_diffrn_reflns_av_unetI/netI 0.0816
_diffrn_reflns_Laue_measured_fraction_full 0.981
_diffrn_reflns_Laue_measured_fraction_max 0.961
_diffrn_reflns_limit_h_max 14
_diffrn_reflns_limit_h_min -13
_diffrn_reflns_limit_k_max 19
_diffrn_reflns_limit_k_min -19
_diffrn_reflns_limit_l_max 25
_diffrn_reflns_limit_l_min -25
_diffrn_reflns_number 26145
_diffrn_reflns_point_group_measured_fraction_full 0.981
_diffrn_reflns_point_group_measured_fraction_max 0.961
_diffrn_reflns_theta_full 25.242
_diffrn_reflns_theta_max 27.370
_diffrn_reflns_theta_min 3.037
_exptl_absorpt_coefficient_mu 0.123
_exptl_absorpt_correction_T_max 1.0000
_exptl_absorpt_correction_T_min 0.8544
_exptl_absorpt_correction_type multi-scan
_exptl_absorpt_process_details 'Jacobson, R. (1998) Private communication'
_exptl_crystal_colour Black
_exptl_crystal_density_diffrn 1.185
_exptl_crystal_description Prism
_exptl_crystal_F_000 1226
_exptl_crystal_size_max 0.150
_exptl_crystal_size_mid 0.120
_exptl_crystal_size_min 0.050
_refine_diff_density_max 0.803
_refine_diff_density_min -0.601
_refine_diff_density_rms 0.108
_refine_ls_extinction_coef 0.0250(16)
_refine_ls_extinction_expression Fc^*^=kFc[1+0.001xFc^2^\l^3^/sin(2\q)]^-1/4^
_refine_ls_extinction_method 'SHELXL-2014/7 (Sheldrick 2014'
_refine_ls_goodness_of_fit_ref 1.025
_refine_ls_hydrogen_treatment constr
_refine_ls_matrix_type full
_refine_ls_number_parameters 792
_refine_ls_number_reflns 14088
_refine_ls_number_restraints 0
_refine_ls_restrained_S_all 1.025
_refine_ls_R_factor_all 0.0936
_refine_ls_R_factor_gt 0.0611
_refine_ls_shift/su_max 0.000
_refine_ls_shift/su_mean 0.000
_refine_ls_structure_factor_coef Fsqd
_refine_ls_weighting_details 'w=1/[\s^2^(Fo^2^)+(0.1015P)^2^] where P=(Fo^2^+2Fc^2^)/3'
_refine_ls_weighting_scheme calc
_refine_ls_wR_factor_gt 0.1551
_refine_ls_wR_factor_ref 0.1887
_reflns_Friedel_coverage 0.000
_reflns_number_gt 9201
_reflns_number_total 14088
_reflns_threshold_expression 'I > 2\s(I)'
_cod_data_source_file d2dt02649j2.cif
_cod_data_source_block ydkr_CCDC2
_cod_depositor_comments
;
The following automatic conversions were performed:

data item '_exptl_absorpt_correction_type' value 'Multi-scan' was
changed to 'multi-scan' in accordance with the
/home/data/users/saulius/crontab/automatic-downloads/rss-feeds/RSC/lib/dictionaries/cif_core.dic
dictionary named 'cif_core.dic' version 2.4.2 last updated on
2011-04-26.

Automatic conversion script
Id: cif_fix_values 7556 2019-12-06 15:28:31Z antanas 
;
_cod_original_cell_volume 3228(3)
_cod_database_code 7711516
_shelx_shelxl_version_number 2014/7
_shelx_space_group_comment
;
The symmetry employed for this shelxl refinement is uniquely defined
by the following loop, which should always be used as a source of
symmetry information in preference to the above space-group names.
They are only intended as comments.
;
_shelx_estimated_absorpt_t_min 0.982
_shelx_estimated_absorpt_t_max 0.994

loop_
_space_group_symop_operation_xyz
'x, y, z'
'-x, -y, -z'

loop_
_atom_site_label
_atom_site_type_symbol
_atom_site_fract_x
_atom_site_fract_y
_atom_site_fract_z
_atom_site_U_iso_or_equiv
_atom_site_adp_type
_atom_site_occupancy
_atom_site_site_symmetry_order
_atom_site_calc_flag
_atom_site_refinement_flags_posn
_atom_site_refinement_flags_adp
_atom_site_refinement_flags_occupancy
_atom_site_disorder_assembly
_atom_site_disorder_group
Si2 Si 0.48257(6) 0.18758(4) 0.45592(3) 0.02036(16) Uani 1 1 d . . . . .
Si3 Si 0.26604(6) 0.66562(4) 0.32563(3) 0.02363(17) Uani 1 1 d . . . . .
Si1 Si 0.46437(7) 0.28232(5) 0.07512(3) 0.02704(18) Uani 1 1 d . . . . .
O2 O 0.54864(14) 0.39836(10) 0.27183(8) 0.0207(3) Uani 1 1 d . . . . .
O1 O 0.30280(14) 0.36827(10) 0.29776(8) 0.0212(4) Uani 1 1 d . . . . .
O3 O 0.11077(19) 0.13328(11) 0.73094(9) 0.0357(5) Uani 1 1 d . . . . .
O5 O 0.04470(18) 0.00172(12) 0.85378(10) 0.0399(5) Uani 1 1 d . . . . .
O4 O 0.0468(2) 0.19984(13) 0.88385(11) 0.0456(5) Uani 1 1 d . . . . .
O6 O 0.30316(19) 0.09000(14) 0.83288(12) 0.0490(6) Uani 1 1 d . . . . .
C17 C 0.3278(2) 0.25687(15) 0.44995(11) 0.0200(5) Uani 1 1 d . . . . .
C18 C 0.3041(2) 0.35315(15) 0.46419(11) 0.0194(5) Uani 1 1 d . . . . .
C22 C 0.6101(2) 0.24068(15) 0.40359(11) 0.0205(5) Uani 1 1 d . . . . .
C3 C 0.5176(2) 0.16573(15) 0.21731(12) 0.0248(5) Uani 1 1 d . . . . .
H3 H 0.5262 0.1195 0.2519 0.030 Uiso 1 1 calc R U . . .
C19 C 0.3917(2) 0.40805(14) 0.46387(11) 0.0207(5) Uani 1 1 d . . . . .
H19 H 0.3541 0.4664 0.4786 0.025 Uiso 1 1 calc R U . . .
C21 C 0.6234(2) 0.33185(15) 0.41788(11) 0.0204(5) Uani 1 1 d . . . . .
C20 C 0.5271(2) 0.39870(15) 0.44663(11) 0.0213(5) Uani 1 1 d . . . . .
H20 H 0.5566 0.4499 0.4575 0.026 Uiso 1 1 calc R U . . .
C4 C 0.6357(2) 0.19547(15) 0.19111(12) 0.0245(5) Uani 1 1 d . . . . .
H4 H 0.7043 0.1576 0.2065 0.029 Uiso 1 1 calc R U . . .
C23 C 0.2273(2) 0.21696(15) 0.44130(12) 0.0236(5) Uani 1 1 d . . . . .
H23 H 0.2427 0.1543 0.4348 0.028 Uiso 1 1 calc R U . . .
C2 C 0.3957(2) 0.18707(15) 0.20512(12) 0.0235(5) Uani 1 1 d . . . . .
C30 C 0.7082(2) 0.18845(16) 0.36104(12) 0.0250(5) Uani 1 1 d . . . . .
H30 H 0.6990 0.1297 0.3521 0.030 Uiso 1 1 calc R U . . .
C34 C 0.2026(2) 0.55968(15) 0.22481(13) 0.0258(5) Uani 1 1 d . . . . .
C5 C 0.6703(2) 0.26755(16) 0.14827(12) 0.0244(5) Uani 1 1 d . . . . .
C10 C 0.2984(2) 0.14652(16) 0.25020(13) 0.0273(5) Uani 1 1 d . . . . .
H10 H 0.3225 0.0962 0.2791 0.033 Uiso 1 1 calc R U . . .
C25 C 0.0799(2) 0.35251(16) 0.46484(12) 0.0248(5) Uani 1 1 d . . . . .
H25 H -0.0032 0.3839 0.4712 0.030 Uiso 1 1 calc R U . . .
C24 C 0.1057(2) 0.26341(16) 0.44155(12) 0.0255(5) Uani 1 1 d . . . . .
H24 H 0.0441 0.2368 0.4270 0.031 Uiso 1 1 calc R U . . .
C26 C 0.1719(2) 0.39384(15) 0.47819(12) 0.0238(5) Uani 1 1 d . . . . .
H26 H 0.1496 0.4513 0.4973 0.029 Uiso 1 1 calc R U . . .
C1 C 0.3509(2) 0.24936(15) 0.14999(12) 0.0247(5) Uani 1 1 d . . . . .
C29 C 0.8195(2) 0.21799(17) 0.33085(13) 0.0275(5) Uani 1 1 d . . . . .
H29 H 0.8792 0.1839 0.2978 0.033 Uiso 1 1 calc R U . . .
C27 C 0.7470(2) 0.35412(17) 0.39489(12) 0.0262(5) Uani 1 1 d . . . . .
H27 H 0.7649 0.4075 0.4101 0.031 Uiso 1 1 calc R U . . .
C33 C 0.1730(2) 0.58816(15) 0.29680(12) 0.0233(5) Uani 1 1 d . . . . .
C37 C 0.4923(2) 0.60941(15) 0.23079(13) 0.0252(5) Uani 1 1 d . . . . .
C42 C 0.1051(3) 0.52116(17) 0.20240(14) 0.0323(6) Uani 1 1 d . . . . .
H42 H 0.1093 0.5130 0.1548 0.039 Uiso 1 1 calc R U . . .
C31 C 0.5065(2) 0.17906(16) 0.54844(13) 0.0275(5) Uani 1 1 d . . . . .
H31 H 0.4827 0.2384 0.5681 0.041 Uiso 1 1 calc R U . . .
H31A H 0.5942 0.1561 0.5505 0.041 Uiso 1 1 calc R U . . .
H31B H 0.4552 0.1382 0.5748 0.041 Uiso 1 1 calc R U . . .
C7 C 0.2228(2) 0.27489(16) 0.15282(13) 0.0268(5) Uani 1 1 d . . . . .
H7 H 0.1951 0.3127 0.1164 0.032 Uiso 1 1 calc R U . . .
C6 C 0.5916(2) 0.32595(16) 0.10539(12) 0.0251(5) Uani 1 1 d . . . . .
C48 C 0.2206(2) 0.68172(17) 0.42037(13) 0.0311(6) Uani 1 1 d . . . . .
H48 H 0.2318 0.6234 0.4451 0.047 Uiso 1 1 calc R U . . .
H48A H 0.1333 0.7105 0.4307 0.047 Uiso 1 1 calc R U . . .
H48B H 0.2729 0.7196 0.4350 0.047 Uiso 1 1 calc R U . . .
C28 C 0.8385(2) 0.30083(17) 0.35207(13) 0.0280(6) Uani 1 1 d . . . . .
H28 H 0.9158 0.3199 0.3364 0.034 Uiso 1 1 calc R U . . .
C38 C 0.4357(2) 0.62026(15) 0.30399(13) 0.0243(5) Uani 1 1 d . . . . .
C32 C 0.4889(2) 0.07305(16) 0.42395(13) 0.0289(6) Uani 1 1 d . . . . .
H32 H 0.4228 0.0450 0.4518 0.043 Uiso 1 1 calc R U . . .
H32A H 0.5698 0.0362 0.4277 0.043 Uiso 1 1 calc R U . . .
H32B H 0.4775 0.0782 0.3757 0.043 Uiso 1 1 calc R U . . .
C46 C 0.5141(2) 0.61737(15) 0.35263(13) 0.0256(5) Uani 1 1 d . . . . .
H46 H 0.4769 0.6239 0.3996 0.031 Uiso 1 1 calc R U . . .
C36 C 0.4326(2) 0.58837(16) 0.17890(13) 0.0293(6) Uani 1 1 d . . . . .
H36 H 0.4816 0.5912 0.1344 0.035 Uiso 1 1 calc R U . . .
C11 C 0.7921(2) 0.29109(17) 0.14763(13) 0.0286(6) Uani 1 1 d . . . . .
H11 H 0.8528 0.2493 0.1668 0.034 Uiso 1 1 calc R U . . .
C35 C 0.3125(2) 0.56303(17) 0.17721(13) 0.0304(6) Uani 1 1 d . . . . .
H35 H 0.3073 0.5442 0.1332 0.036 Uiso 1 1 calc R U . . .
C41 C 0.0071(2) 0.49634(17) 0.24896(16) 0.0356(7) Uani 1 1 d . . . . .
H41 H -0.0508 0.4676 0.2328 0.043 Uiso 1 1 calc R U . . .
C12 C 0.8225(2) 0.37173(17) 0.12028(13) 0.0305(6) Uani 1 1 d . . . . .
H12 H 0.9008 0.3860 0.1239 0.037 Uiso 1 1 calc R U . . .
C14 C 0.6290(2) 0.40619(17) 0.07687(13) 0.0289(6) Uani 1 1 d . . . . .
H14 H 0.5774 0.4439 0.0493 0.035 Uiso 1 1 calc R U . . .
C8 C 0.1313(2) 0.24861(17) 0.20594(13) 0.0295(6) Uani 1 1 d . . . . .
H8 H 0.0464 0.2760 0.2105 0.035 Uiso 1 1 calc R U . . .
C45 C 0.6442(2) 0.60545(16) 0.33623(15) 0.0308(6) Uani 1 1 d . . . . .
H45 H 0.6949 0.5956 0.3709 0.037 Uiso 1 1 calc R U . . .
C9 C 0.1743(2) 0.17862(17) 0.25212(13) 0.0307(6) Uani 1 1 d . . . . .
H9 H 0.1155 0.1535 0.2851 0.037 Uiso 1 1 calc R U . . .
C39 C 0.0681(2) 0.56558(16) 0.34024(14) 0.0276(5) Uani 1 1 d . . . . .
H39 H 0.0483 0.5871 0.3856 0.033 Uiso 1 1 calc R U . . .
C44 C 0.6960(2) 0.60884(16) 0.26538(15) 0.0321(6) Uani 1 1 d . . . . .
H44 H 0.7829 0.6075 0.2525 0.039 Uiso 1 1 calc R U . . .
C43 C 0.6248(2) 0.61399(16) 0.21474(14) 0.0325(6) Uani 1 1 d . . . . .
H43 H 0.6625 0.6207 0.1680 0.039 Uiso 1 1 calc R U . . .
C13 C 0.7383(2) 0.43358(18) 0.08690(13) 0.0317(6) Uani 1 1 d . . . . .
H13 H 0.7552 0.4915 0.0718 0.038 Uiso 1 1 calc R U . . .
C47 C 0.2382(3) 0.77564(17) 0.27578(16) 0.0387(7) Uani 1 1 d . . . . .
H47 H 0.2814 0.8184 0.2924 0.058 Uiso 1 1 calc R U . . .
H47A H 0.1490 0.7993 0.2823 0.058 Uiso 1 1 calc R U . . .
H47B H 0.2698 0.7665 0.2268 0.058 Uiso 1 1 calc R U . . .
C40 C -0.0093(2) 0.51255(17) 0.31996(15) 0.0321(6) Uani 1 1 d . . . . .
H40 H -0.0700 0.4886 0.3525 0.039 Uiso 1 1 calc R U . . .
C16 C 0.3808(3) 0.3677(2) 0.01887(14) 0.0418(7) Uani 1 1 d . . . . .
H16 H 0.3164 0.3425 0.0028 0.063 Uiso 1 1 calc R U . . .
H16A H 0.4400 0.3844 -0.0208 0.063 Uiso 1 1 calc R U . . .
H16B H 0.3424 0.4209 0.0452 0.063 Uiso 1 1 calc R U . . .
C60 C 0.0627(3) -0.05994(18) 0.91209(14) 0.0360(6) Uani 1 1 d . . . . .
H60 H 0.0734 -0.0275 0.9517 0.043 Uiso 1 1 calc R U . . .
H60A H 0.1371 -0.1064 0.8999 0.043 Uiso 1 1 calc R U . . .
C59 C -0.0548(3) -0.10268(19) 0.92973(15) 0.0399(7) Uani 1 1 d . . . . .
H59 H -0.0394 -0.1635 0.9117 0.048 Uiso 1 1 calc R U . . .
H59A H -0.0829 -0.1064 0.9801 0.048 Uiso 1 1 calc R U . . .
C52 C 0.1238(3) 0.22050(18) 0.69840(16) 0.0428(7) Uani 1 1 d . . . . .
H52 H 0.2011 0.2384 0.7065 0.051 Uiso 1 1 calc R U . . .
H52A H 0.0524 0.2664 0.7170 0.051 Uiso 1 1 calc R U . . .
C15 C 0.5407(3) 0.1825(2) 0.02274(15) 0.0457(7) Uani 1 1 d . . . . .
H15 H 0.5994 0.1434 0.0479 0.069 Uiso 1 1 calc R U . . .
H15A H 0.5853 0.2027 -0.0213 0.069 Uiso 1 1 calc R U . . .
H15B H 0.4773 0.1495 0.0143 0.069 Uiso 1 1 calc R U . . .
C50 C 0.1701(3) 0.1135(2) 0.61147(17) 0.0541(9) Uani 1 1 d . . . . .
H50 H 0.1327 0.0943 0.5744 0.065 Uiso 1 1 calc R U . . .
H50A H 0.2616 0.0994 0.5991 0.065 Uiso 1 1 calc R U . . .
C51 C 0.1277(3) 0.2105(2) 0.62297(16) 0.0548(9) Uani 1 1 d . . . . .
H51 H 0.0444 0.2306 0.6105 0.066 Uiso 1 1 calc R U . . .
H51A H 0.1863 0.2460 0.5951 0.066 Uiso 1 1 calc R U . . .
C58 C -0.1497(3) -0.0403(2) 0.89483(17) 0.0457(7) Uani 1 1 d . . . . .
H58 H -0.1927 0.0100 0.9243 0.055 Uiso 1 1 calc R U . . .
H58A H -0.2119 -0.0725 0.8825 0.055 Uiso 1 1 calc R U . . .
C57 C -0.0688(3) -0.0079(2) 0.83133(16) 0.0436(7) Uani 1 1 d . . . . .
H57 H -0.0517 -0.0520 0.7947 0.052 Uiso 1 1 calc R U . . .
H57A H -0.1098 0.0502 0.8134 0.052 Uiso 1 1 calc R U . . .
C49 C 0.1268(4) 0.0696(2) 0.67812(16) 0.0605(10) Uani 1 1 d . . . . .
H49 H 0.0471 0.0498 0.6772 0.073 Uiso 1 1 calc R U . . .
H49A H 0.1886 0.0164 0.6874 0.073 Uiso 1 1 calc R U . . .
C54 C 0.0069(3) 0.3246(2) 0.95250(17) 0.0543(9) Uani 1 1 d . . . . .
H54 H 0.0003 0.3904 0.9463 0.065 Uiso 1 1 calc R U . . .
H54A H 0.0347 0.3053 0.9969 0.065 Uiso 1 1 calc R U . . .
C55 C -0.1169(4) 0.2962(2) 0.94992(18) 0.0570(9) Uani 1 1 d . . . . .
H55 H -0.1538 0.2739 0.9958 0.068 Uiso 1 1 calc R U . . .
H55A H -0.1762 0.3471 0.9343 0.068 Uiso 1 1 calc R U . . .
C62 C 0.4885(3) 0.0373(2) 0.8784(2) 0.0566(9) Uani 1 1 d . . . . .
H62 H 0.5234 0.0451 0.9199 0.068 Uiso 1 1 calc R U . . .
H62A H 0.5252 -0.0224 0.8600 0.068 Uiso 1 1 calc R U . . .
C53 C 0.0948(4) 0.2782(2) 0.8939(2) 0.0680(11) Uani 1 1 d . . . . .
H53 H 0.0985 0.3176 0.8517 0.082 Uiso 1 1 calc R U . . .
H53A H 0.1794 0.2616 0.9053 0.082 Uiso 1 1 calc R U . . .
C56 C -0.0864(4) 0.2240(3) 0.8999(2) 0.0782(13) Uani 1 1 d . . . . .
H56 H -0.1231 0.1714 0.9200 0.094 Uiso 1 1 calc R U . . .
H56A H -0.1207 0.2450 0.8576 0.094 Uiso 1 1 calc R U . . .
C66 C -0.0029(7) 0.0524(3) 0.4412(3) 0.096(2) Uani 1 1 d . . . . .
H66 H 0.0010 0.0855 0.3985 0.115 Uiso 1 1 calc R U . . .
C61 C 0.3501(3) 0.0495(4) 0.8938(2) 0.0869(15) Uani 1 1 d . . . . .
H61 H 0.3232 -0.0091 0.9056 0.104 Uiso 1 1 calc R U . . .
H61A H 0.3177 0.0887 0.9333 0.104 Uiso 1 1 calc R U . . .
C64 C 0.4061(4) 0.1133(3) 0.7844(2) 0.0763(13) Uani 1 1 d . . . . .
H64 H 0.3848 0.1744 0.7642 0.092 Uiso 1 1 calc R U . . .
H64A H 0.4311 0.0704 0.7468 0.092 Uiso 1 1 calc R U . . .
Li2 Li 0.4569(4) 0.3221(3) 0.2345(2) 0.0267(9) Uani 1 1 d . . . . .
Li6 Li 0.6051(4) 0.4622(3) 0.1926(2) 0.0326(10) Uani 1 1 d . . . . .
C63 C 0.5091(4) 0.1084(3) 0.8267(3) 0.0998(19) Uani 1 1 d . . . . .
H63 H 0.5917 0.0937 0.7974 0.120 Uiso 1 1 calc R U . . .
H63A H 0.5034 0.1659 0.8485 0.120 Uiso 1 1 calc R U . . .
Li5 Li 0.4371(4) 0.3570(3) 0.3516(2) 0.0263(9) Uani 1 1 d . . . . .
Li3 Li 0.6759(4) 0.3013(3) 0.2686(2) 0.0314(10) Uani 1 1 d . . . . .
Li1 Li 0.2598(4) 0.2613(3) 0.3294(2) 0.0307(9) Uani 1 1 d . . . . .
C65 C -0.0963(8) 0.0752(4) 0.4919(3) 0.111(2) Uani 1 1 d . . . . .
H65 H -0.1620 0.1244 0.4895 0.133 Uiso 1 1 calc R U . . .
C67 C 0.0856(7) -0.0172(4) 0.4500(3) 0.0989(18) Uani 1 1 d . . . . .
Li4 Li 0.2063(4) 0.3828(3) 0.2306(2) 0.0337(10) Uani 1 1 d . . . . .
Li8 Li 0.3866(4) 0.4722(3) 0.2689(2) 0.0267(9) Uani 1 1 d . . . . .
Li7 Li 0.1805(4) 0.4302(3) 0.3616(2) 0.0317(10) Uani 1 1 d . . . . .
Li9 Li 0.6014(4) 0.4608(3) 0.3346(2) 0.0307(10) Uani 1 1 d . . . . .
Li10 Li 0.1310(4) 0.1025(3) 0.8247(2) 0.0347(10) Uani 1 1 d . . . . .
C68 C 0.1769(7) -0.0424(4) 0.4072(6) 0.170(4) Uani 1 1 d . . . . .
H68 H 0.1720 -0.0060 0.3645 0.256 Uiso 1 1 calc R U . . .
H68A H 0.1803 -0.1054 0.3981 0.256 Uiso 1 1 calc R U . . .
H68B H 0.2519 -0.0358 0.4246 0.256 Uiso 1 1 calc R U . . .

loop_
_atom_site_aniso_label
_atom_site_aniso_U_11
_atom_site_aniso_U_22
_atom_site_aniso_U_33
_atom_site_aniso_U_23
_atom_site_aniso_U_13
_atom_site_aniso_U_12
Si2 0.0225(3) 0.0182(3) 0.0209(3) 0.0001(3) -0.0047(2) -0.0041(3)
Si3 0.0237(4) 0.0208(3) 0.0254(4) -0.0026(3) -0.0008(3) -0.0039(3)
Si1 0.0307(4) 0.0326(4) 0.0180(3) -0.0037(3) -0.0033(3) -0.0057(3)
O2 0.0230(8) 0.0206(8) 0.0185(8) -0.0014(6) -0.0034(6) -0.0035(7)
O1 0.0217(8) 0.0212(8) 0.0210(8) -0.0019(7) -0.0043(6) -0.0039(7)
O3 0.0557(13) 0.0244(9) 0.0278(10) -0.0010(8) -0.0083(9) -0.0079(9)
O5 0.0442(12) 0.0385(11) 0.0414(12) 0.0066(9) -0.0117(9) -0.0177(9)
O4 0.0497(13) 0.0429(11) 0.0426(12) -0.0148(9) 0.0036(10) -0.0102(10)
O6 0.0350(12) 0.0553(13) 0.0564(14) 0.0060(11) -0.0066(10) -0.0116(10)
C17 0.0232(12) 0.0207(11) 0.0169(11) 0.0013(9) -0.0037(9) -0.0065(9)
C18 0.0198(11) 0.0212(11) 0.0167(11) -0.0015(9) -0.0026(8) -0.0024(9)
C22 0.0202(11) 0.0206(11) 0.0200(11) 0.0008(9) -0.0045(9) -0.0015(9)
C3 0.0306(13) 0.0206(11) 0.0234(12) -0.0042(10) -0.0057(10) -0.0027(10)
C19 0.0270(12) 0.0164(10) 0.0192(11) -0.0034(9) -0.0036(9) -0.0041(9)
C21 0.0223(12) 0.0252(12) 0.0164(11) 0.0018(9) -0.0070(9) -0.0083(10)
C20 0.0255(12) 0.0210(11) 0.0191(11) -0.0037(9) -0.0052(9) -0.0063(10)
C4 0.0240(12) 0.0223(12) 0.0261(12) -0.0046(10) -0.0065(10) 0.0022(10)
C23 0.0293(13) 0.0197(11) 0.0227(12) 0.0014(9) -0.0033(10) -0.0085(10)
C2 0.0287(13) 0.0199(11) 0.0230(12) -0.0050(9) -0.0040(10) -0.0058(10)
C30 0.0246(13) 0.0217(12) 0.0278(13) 0.0014(10) -0.0067(10) -0.0007(10)
C34 0.0284(13) 0.0218(12) 0.0266(13) 0.0006(10) -0.0092(10) 0.0008(10)
C5 0.0232(12) 0.0270(12) 0.0216(12) -0.0079(10) -0.0012(9) -0.0004(10)
C10 0.0374(15) 0.0244(12) 0.0229(12) -0.0029(10) -0.0072(10) -0.0098(11)
C25 0.0164(11) 0.0328(13) 0.0232(12) 0.0012(10) -0.0010(9) -0.0023(10)
C24 0.0223(12) 0.0305(13) 0.0254(12) 0.0002(10) -0.0048(9) -0.0086(10)
C26 0.0256(13) 0.0216(12) 0.0222(12) -0.0017(10) 0.0001(9) -0.0025(10)
C1 0.0309(13) 0.0250(12) 0.0198(12) -0.0045(10) -0.0067(10) -0.0048(10)
C29 0.0205(12) 0.0332(13) 0.0267(13) -0.0002(11) -0.0034(10) 0.0001(11)
C27 0.0248(13) 0.0312(13) 0.0253(12) -0.0001(10) -0.0080(10) -0.0087(11)
C33 0.0217(12) 0.0194(11) 0.0273(13) -0.0018(10) -0.0060(9) 0.0023(10)
C37 0.0265(13) 0.0211(11) 0.0262(13) 0.0037(10) -0.0005(10) -0.0049(10)
C42 0.0352(15) 0.0293(13) 0.0338(14) -0.0042(11) -0.0168(12) 0.0028(12)
C31 0.0301(13) 0.0277(12) 0.0265(13) 0.0022(10) -0.0082(10) -0.0078(11)
C7 0.0304(13) 0.0270(12) 0.0254(13) -0.0026(10) -0.0105(10) -0.0051(11)
C6 0.0279(13) 0.0281(12) 0.0177(11) -0.0051(10) 0.0004(9) -0.0032(10)
C48 0.0279(14) 0.0316(13) 0.0328(14) -0.0106(11) 0.0018(11) -0.0058(11)
C28 0.0175(12) 0.0403(14) 0.0270(13) 0.0042(11) -0.0062(9) -0.0069(11)
C38 0.0245(12) 0.0179(11) 0.0294(13) -0.0021(10) -0.0004(10) -0.0045(10)
C32 0.0321(14) 0.0238(12) 0.0306(14) -0.0003(11) -0.0065(11) -0.0039(11)
C46 0.0301(13) 0.0195(11) 0.0273(13) -0.0025(10) -0.0029(10) -0.0061(10)
C36 0.0319(14) 0.0291(13) 0.0222(12) 0.0031(10) 0.0011(10) -0.0007(11)
C11 0.0244(13) 0.0348(14) 0.0244(13) -0.0068(11) -0.0010(10) -0.0005(11)
C35 0.0348(15) 0.0306(13) 0.0246(13) -0.0010(11) -0.0082(11) 0.0006(12)
C41 0.0289(14) 0.0279(13) 0.0551(18) -0.0056(13) -0.0235(13) -0.0005(11)
C12 0.0276(13) 0.0380(14) 0.0254(13) -0.0093(11) 0.0042(10) -0.0093(12)
C14 0.0309(14) 0.0303(13) 0.0223(12) -0.0015(10) 0.0013(10) -0.0025(11)
C8 0.0260(13) 0.0327(13) 0.0322(14) -0.0073(11) -0.0067(10) -0.0074(11)
C45 0.0257(13) 0.0252(13) 0.0428(16) -0.0035(11) -0.0078(11) -0.0052(11)
C9 0.0337(15) 0.0346(14) 0.0268(13) -0.0056(11) -0.0020(11) -0.0149(12)
C39 0.0245(13) 0.0244(12) 0.0325(14) 0.0020(10) -0.0063(10) -0.0006(10)
C44 0.0238(13) 0.0217(12) 0.0482(17) -0.0020(12) 0.0017(11) -0.0044(10)
C43 0.0325(14) 0.0257(13) 0.0352(15) -0.0008(11) 0.0091(11) -0.0094(11)
C13 0.0316(14) 0.0338(14) 0.0274(13) -0.0053(11) 0.0050(11) -0.0076(12)
C47 0.0337(15) 0.0264(13) 0.0528(19) 0.0019(13) -0.0004(13) -0.0048(12)
C40 0.0256(13) 0.0281(13) 0.0433(16) 0.0036(12) -0.0072(11) -0.0066(11)
C16 0.0460(18) 0.0576(19) 0.0258(14) 0.0073(13) -0.0125(12) -0.0166(15)
C60 0.0449(17) 0.0312(14) 0.0319(15) -0.0026(12) -0.0024(12) -0.0099(13)
C59 0.0476(18) 0.0332(14) 0.0374(16) -0.0046(12) 0.0025(13) -0.0117(13)
C52 0.060(2) 0.0241(13) 0.0449(18) 0.0025(13) -0.0113(15) -0.0067(14)
C15 0.0532(19) 0.0518(18) 0.0326(16) -0.0166(14) 0.0001(13) -0.0123(15)
C50 0.071(2) 0.0558(19) 0.0397(18) -0.0097(15) 0.0056(16) -0.0350(18)
C51 0.068(2) 0.0489(19) 0.0334(17) 0.0079(15) 0.0028(15) 0.0103(17)
C58 0.0369(17) 0.0475(17) 0.055(2) -0.0102(15) -0.0036(14) -0.0135(14)
C57 0.0477(18) 0.0446(17) 0.0448(18) 0.0005(14) -0.0155(14) -0.0177(15)
C49 0.109(3) 0.0392(17) 0.0352(18) -0.0106(14) -0.0067(18) -0.0198(19)
C54 0.079(3) 0.0417(17) 0.0391(18) -0.0086(14) -0.0087(17) -0.0006(17)
C55 0.067(2) 0.053(2) 0.0438(19) -0.0070(16) -0.0080(17) 0.0081(18)
C62 0.047(2) 0.059(2) 0.070(2) -0.0257(18) -0.0146(17) -0.0097(17)
C53 0.083(3) 0.057(2) 0.063(2) -0.0234(18) 0.019(2) -0.033(2)
C56 0.046(2) 0.102(3) 0.085(3) -0.057(2) -0.009(2) 0.008(2)
C66 0.185(6) 0.043(2) 0.101(4) 0.037(3) -0.106(4) -0.062(3)
C61 0.041(2) 0.145(4) 0.071(3) 0.023(3) -0.0174(19) -0.008(2)
C64 0.062(3) 0.083(3) 0.078(3) 0.025(2) 0.005(2) -0.024(2)
Li2 0.030(2) 0.024(2) 0.026(2) -0.0061(17) -0.0030(17) -0.0035(18)
Li6 0.032(2) 0.033(2) 0.030(2) 0.0015(19) 0.0000(18) -0.0033(19)
C63 0.054(3) 0.104(3) 0.151(5) 0.053(4) -0.034(3) -0.045(3)
Li5 0.027(2) 0.029(2) 0.024(2) -0.0047(17) -0.0070(17) -0.0042(18)
Li3 0.030(2) 0.032(2) 0.033(2) -0.0062(19) -0.0089(18) -0.0011(19)
Li1 0.036(2) 0.027(2) 0.030(2) -0.0009(18) -0.0057(19) -0.0086(19)
C65 0.219(7) 0.094(4) 0.064(3) 0.031(3) -0.076(4) -0.104(4)
C67 0.136(5) 0.092(4) 0.096(4) -0.010(3) -0.042(4) -0.067(4)
Li4 0.039(3) 0.033(2) 0.032(2) 0.0003(19) -0.015(2) -0.004(2)
Li8 0.028(2) 0.023(2) 0.029(2) -0.0001(17) -0.0041(17) -0.0045(18)
Li7 0.034(2) 0.033(2) 0.024(2) 0.0014(18) 0.0000(18) -0.0008(19)
Li9 0.037(2) 0.026(2) 0.032(2) -0.0037(18) -0.0050(19) -0.0127(19)
Li10 0.038(3) 0.035(2) 0.031(2) -0.0041(19) -0.0034(19) -0.008(2)
C68 0.106(5) 0.096(5) 0.336(14) -0.067(6) -0.086(7) -0.017(4)

loop_
_atom_type_symbol
_atom_type_description
_atom_type_scat_dispersion_real
_atom_type_scat_dispersion_imag
_atom_type_scat_source
C C 0.0033 0.0016 'International Tables Vol C Tables 4.2.6.8 and 6.1.1.4'
H H 0.0000 0.0000 'International Tables Vol C Tables 4.2.6.8 and 6.1.1.4'
Si Si 0.0817 0.0704 'International Tables Vol C Tables 4.2.6.8 and 6.1.1.4'
Li Li -0.0003 0.0001 'International Tables Vol C Tables 4.2.6.8 and 6.1.1.4'
O O 0.0106 0.0060 'International Tables Vol C Tables 4.2.6.8 and 6.1.1.4'

loop_
_geom_angle_atom_site_label_1
_geom_angle_atom_site_label_2
_geom_angle_atom_site_label_3
_geom_angle
_geom_angle_site_symmetry_1
_geom_angle_site_symmetry_3
_geom_angle_publ_flag
C17 Si2 C22 110.83(11) . . ?
C17 Si2 C32 109.30(11) . . ?
C22 Si2 C32 109.54(11) . . ?
C17 Si2 C31 109.11(11) . . ?
C22 Si2 C31 107.87(11) . . ?
C32 Si2 C31 110.17(11) . . ?
C38 Si3 C48 110.08(12) . . ?
C38 Si3 C33 110.35(11) . . ?
C48 Si3 C33 110.48(12) . . ?
C38 Si3 C47 106.68(12) . . ?
C48 Si3 C47 110.93(13) . . ?
C33 Si3 C47 108.25(13) . . ?
C1 Si1 C6 110.54(11) . . ?
C1 Si1 C16 109.35(13) . . ?
C6 Si1 C16 111.29(13) . . ?
C1 Si1 C15 110.55(13) . . ?
C6 Si1 C15 106.51(13) . . ?
C16 Si1 C15 108.56(15) . . ?
Li3 O2 Li9 96.5(2) . . ?
Li3 O2 Li6 100.3(2) . . ?
Li9 O2 Li6 98.1(2) . . ?
Li3 O2 Li2 86.9(2) . . ?
Li9 O2 Li2 160.4(2) . . ?
Li6 O2 Li2 100.3(2) . . ?
Li3 O2 Li8 162.0(2) . . ?
Li9 O2 Li8 99.1(2) . . ?
Li6 O2 Li8 86.3(2) . . ?
Li2 O2 Li8 75.46(18) . . ?
Li3 O2 Li5 97.9(2) . . ?
Li9 O2 Li5 85.43(19) . . ?
Li6 O2 Li5 160.9(2) . . ?
Li2 O2 Li5 74.93(18) . . ?
Li8 O2 Li5 74.57(18) . . ?
Li1 O1 Li4 93.8(2) . . ?
Li1 O1 Li7 92.3(2) . . ?
Li4 O1 Li7 94.0(2) . . ?
Li1 O1 Li5 94.1(2) . . ?
Li4 O1 Li5 166.5(2) . . ?
Li7 O1 Li5 96.6(2) . . ?
Li1 O1 Li2 98.0(2) . . ?
Li4 O1 Li2 93.9(2) . . ?
Li7 O1 Li2 166.6(2) . . ?
Li5 O1 Li2 74.20(19) . . ?
Li1 O1 Li8 167.0(2) . . ?
Li4 O1 Li8 96.9(2) . . ?
Li7 O1 Li8 94.4(2) . . ?
Li5 O1 Li8 74.05(18) . . ?
Li2 O1 Li8 73.94(18) . . ?
C49 O3 C52 108.7(2) . . ?
C49 O3 Li10 124.6(2) . . ?
C52 O3 Li10 123.1(2) . . ?
C57 O5 C60 108.8(2) . . ?
C57 O5 Li10 123.2(2) . . ?
C60 O5 Li10 126.2(2) . . ?
C53 O4 C56 106.0(3) . . ?
C53 O4 Li10 125.9(2) . . ?
C56 O4 Li10 123.3(3) . . ?
C64 O6 C61 108.0(3) . . ?
C64 O6 Li10 129.9(3) . . ?
C61 O6 Li10 122.1(2) . . ?
C23 C17 C18 118.5(2) . . ?
C23 C17 Si2 120.94(17) . . ?
C18 C17 Si2 119.99(17) . . ?
C23 C17 Li1 59.25(16) . . ?
C18 C17 Li1 101.16(16) . . ?
Si2 C17 Li1 114.96(14) . . ?
C23 C17 Li5 122.17(18) . . ?
C18 C17 Li5 65.84(15) . . ?
Si2 C17 Li5 89.01(13) . . ?
Li1 C17 Li5 63.40(14) . . ?
C19 C18 C26 118.1(2) . . ?
C19 C18 C17 127.4(2) . . ?
C26 C18 C17 114.5(2) . . ?
C19 C18 Li5 69.04(16) . . ?
C26 C18 Li5 124.48(18) . . ?
C17 C18 Li5 80.70(16) . . ?
C19 C18 Li7 102.48(17) . . ?
C26 C18 Li7 58.24(15) . . ?
C17 C18 Li7 103.21(17) . . ?
Li5 C18 Li7 66.39(15) . . ?
C30 C22 C21 118.5(2) . . ?
C30 C22 Si2 120.20(17) . . ?
C21 C22 Si2 119.99(17) . . ?
C30 C22 Li5 121.64(18) . . ?
C21 C22 Li5 71.46(15) . . ?
Si2 C22 Li5 88.26(13) . . ?
C30 C22 Li3 61.69(15) . . ?
C21 C22 Li3 82.01(16) . . ?
Si2 C22 Li3 137.90(15) . . ?
Li5 C22 Li3 63.79(14) . . ?
C2 C3 C4 137.0(2) . . ?
C2 C3 Li2 74.47(17) . . ?
C4 C3 Li2 80.14(17) . . ?
C2 C3 H3 111.5 . . ?
C4 C3 H3 111.5 . . ?
Li2 C3 H3 126.8 . . ?
C18 C19 C20 136.2(2) . . ?
C18 C19 Li5 77.20(17) . . ?
C20 C19 Li5 76.35(16) . . ?
C18 C19 H19 111.9 . . ?
C20 C19 H19 111.9 . . ?
Li5 C19 H19 127.8 . . ?
C20 C21 C27 118.8(2) . . ?
C20 C21 C22 125.6(2) . . ?
C27 C21 C22 115.4(2) . . ?
C20 C21 Li9 70.81(16) . . ?
C27 C21 Li9 72.83(16) . . ?
C22 C21 Li9 123.86(18) . . ?
C20 C21 Li5 68.06(15) . . ?
C27 C21 Li5 128.21(18) . . ?
C22 C21 Li5 76.08(15) . . ?
Li9 C21 Li5 61.27(15) . . ?
C21 C20 C19 135.0(2) . . ?
C21 C20 Li9 75.86(17) . . ?
C19 C20 Li9 114.32(18) . . ?
C21 C20 Li5 79.89(17) . . ?
C19 C20 Li5 68.15(16) . . ?
Li9 C20 Li5 64.35(16) . . ?
C21 C20 H20 112.5 . . ?
C19 C20 H20 112.5 . . ?
Li9 C20 H20 77.3 . . ?
Li5 C20 H20 135.7 . . ?
C5 C4 C3 134.3(2) . . ?
C5 C4 Li3 74.82(18) . . ?
C3 C4 Li3 110.52(19) . . ?
C5 C4 Li2 79.32(17) . . ?
C3 C4 Li2 65.82(16) . . ?
Li3 C4 Li2 62.36(15) . . ?
C5 C4 H4 112.9 . . ?
C3 C4 H4 112.9 . . ?
Li3 C4 H4 83.4 . . ?
Li2 C4 H4 139.9 . . ?
C24 C23 C17 124.5(2) . . ?
C24 C23 Li1 84.85(18) . . ?
C17 C23 Li1 88.31(18) . . ?
C24 C23 H23 117.8 . . ?
C17 C23 H23 117.8 . . ?
Li1 C23 H23 97.4 . . ?
C3 C2 C10 119.2(2) . . ?
C3 C2 C1 126.3(2) . . ?
C10 C2 C1 114.5(2) . . ?
C3 C2 Li2 71.73(17) . . ?
C10 C2 Li2 121.72(19) . . ?
C1 C2 Li2 80.37(17) . . ?
C22 C30 C29 124.0(2) . . ?
C22 C30 Li3 87.90(17) . . ?
C29 C30 Li3 68.23(17) . . ?
C22 C30 H30 118.0 . . ?
C29 C30 H30 118.0 . . ?
Li3 C30 H30 115.7 . . ?
C35 C34 C42 117.5(2) . . ?
C35 C34 C33 128.0(2) . . ?
C42 C34 C33 114.5(2) . . ?
C35 C34 Li8 68.76(17) . . ?
C42 C34 Li8 125.20(19) . . ?
C33 C34 Li8 80.67(17) . . ?
C35 C34 Li4 99.14(19) . . ?
C42 C34 Li4 58.33(15) . . ?
C33 C34 Li4 106.32(18) . . ?
Li8 C34 Li4 66.88(15) . . ?
C4 C5 C11 118.9(2) . . ?
C4 C5 C6 125.6(2) . . ?
C11 C5 C6 115.4(2) . . ?
C4 C5 Li3 72.09(17) . . ?
C11 C5 Li3 73.87(17) . . ?
C6 C5 Li3 122.45(18) . . ?
C4 C5 Li2 69.83(16) . . ?
C11 C5 Li2 128.09(19) . . ?
C6 C5 Li2 75.32(16) . . ?
Li3 C5 Li2 60.18(15) . . ?
C9 C10 C2 122.6(2) . . ?
C9 C10 Li1 77.62(19) . . ?
C2 C10 Li1 92.57(18) . . ?
C9 C10 H10 118.7 . . ?
C2 C10 H10 118.7 . . ?
Li1 C10 H10 100.2 . . ?
C26 C25 C24 121.5(2) . . ?
C26 C25 Li7 67.26(18) . . ?
C24 C25 Li7 99.75(19) . . ?
C26 C25 H25 119.2 . . ?
C24 C25 H25 119.2 . . ?
Li7 C25 H25 102.8 . . ?
C23 C24 C25 116.3(2) . . ?
C23 C24 Li1 61.78(16) . . ?
C25 C24 Li1 107.42(18) . . ?
C23 C24 H24 121.9 . . ?
C25 C24 H24 121.9 . . ?
Li1 C24 H24 99.5 . . ?
C25 C26 C18 122.8(2) . . ?
C25 C26 Li7 79.85(19) . . ?
C18 C26 Li7 89.15(17) . . ?
C25 C26 H26 118.6 . . ?
C18 C26 H26 118.6 . . ?
Li7 C26 H26 101.5 . . ?
C7 C1 C2 118.2(2) . . ?
C7 C1 Si1 121.74(18) . . ?
C2 C1 Si1 119.79(18) . . ?
C7 C1 Li2 118.14(19) . . ?
C2 C1 Li2 65.56(15) . . ?
Si1 C1 Li2 90.66(14) . . ?
C7 C1 Li4 56.01(16) . . ?
C2 C1 Li4 99.08(17) . . ?
Si1 C1 Li4 118.00(15) . . ?
Li2 C1 Li4 62.38(14) . . ?
C30 C29 C28 117.1(2) . . ?
C30 C29 Li3 77.48(18) . . ?
C28 C29 Li3 86.77(18) . . ?
C30 C29 H29 121.5 . . ?
C28 C29 H29 121.5 . . ?
Li3 C29 H29 105.2 . . ?
C28 C27 C21 122.5(2) . . ?
C28 C27 Li9 114.5(2) . . ?
C21 C27 Li9 72.84(16) . . ?
C28 C27 H27 118.7 . . ?
C21 C27 H27 118.7 . . ?
Li9 C27 H27 82.9 . . ?
C39 C33 C34 119.8(2) . . ?
C39 C33 Si3 120.62(19) . . ?
C34 C33 Si3 119.20(18) . . ?
C39 C33 Li7 58.95(16) . . ?
C34 C33 Li7 99.62(17) . . ?
Si3 C33 Li7 116.27(15) . . ?
C39 C33 Li8 122.61(18) . . ?
C34 C33 Li8 66.34(15) . . ?
Si3 C33 Li8 86.95(13) . . ?
Li7 C33 Li8 63.75(14) . . ?
C36 C37 C43 119.2(2) . . ?
C36 C37 C38 125.5(2) . . ?
C43 C37 C38 115.1(2) . . ?
C36 C37 Li6 74.93(18) . . ?
C43 C37 Li6 71.85(17) . . ?
C38 C37 Li6 119.40(18) . . ?
C36 C37 Li8 69.63(17) . . ?
C43 C37 Li8 129.01(18) . . ?
C38 C37 Li8 73.28(16) . . ?
Li6 C37 Li8 62.24(15) . . ?
C41 C42 C34 121.7(2) . . ?
C41 C42 Li4 83.7(2) . . ?
C34 C42 Li4 88.42(19) . . ?
C41 C42 H42 119.2 . . ?
C34 C42 H42 119.2 . . ?
Li4 C42 H42 98.1 . . ?
Si2 C31 H31 109.5 . . ?
Si2 C31 H31A 109.5 . . ?
H31 C31 H31A 109.5 . . ?
Si2 C31 H31B 109.5 . . ?
H31 C31 H31B 109.5 . . ?
H31A C31 H31B 109.5 . . ?
C1 C7 C8 124.9(2) . . ?
C1 C7 Li4 93.54(19) . . ?
C8 C7 Li4 79.05(19) . . ?
C1 C7 H7 117.5 . . ?
C8 C7 H7 117.5 . . ?
Li4 C7 H7 98.0 . . ?
C14 C6 C5 118.6(2) . . ?
C14 C6 Si1 120.90(19) . . ?
C5 C6 Si1 119.31(18) . . ?
C14 C6 Li2 119.89(18) . . ?
C5 C6 Li2 73.26(16) . . ?
Si1 C6 Li2 87.48(13) . . ?
Si3 C48 H48 109.5 . . ?
Si3 C48 H48A 109.5 . . ?
H48 C48 H48A 109.5 . . ?
Si3 C48 H48B 109.5 . . ?
H48 C48 H48B 109.5 . . ?
H48A C48 H48B 109.5 . . ?
C27 C28 C29 121.3(2) . . ?
C27 C28 Li3 88.24(18) . . ?
C29 C28 Li3 61.01(16) . . ?
C27 C28 H28 119.4 . . ?
C29 C28 H28 119.4 . . ?
Li3 C28 H28 121.7 . . ?
C46 C38 C37 118.5(2) . . ?
C46 C38 Si3 121.03(19) . . ?
C37 C38 Si3 118.59(18) . . ?
C46 C38 Li8 118.96(18) . . ?
C37 C38 Li8 73.42(16) . . ?
Si3 C38 Li8 90.25(13) . . ?
Si2 C32 H32 109.5 . . ?
Si2 C32 H32A 109.5 . . ?
H32 C32 H32A 109.5 . . ?
Si2 C32 H32B 109.5 . . ?
H32 C32 H32B 109.5 . . ?
H32A C32 H32B 109.5 . . ?
C38 C46 C45 124.1(2) . . ?
C38 C46 Li9 92.93(18) . . ?
C45 C46 Li9 69.41(17) . . ?
C38 C46 H46 118.0 . . ?
C45 C46 H46 118.0 . . ?
Li9 C46 H46 108.7 . . ?
C37 C36 C35 134.9(2) . . ?
C37 C36 Li8 78.25(18) . . ?
C35 C36 Li8 68.83(17) . . ?
C37 C36 Li6 72.14(18) . . ?
C35 C36 Li6 115.7(2) . . ?
Li8 C36 Li6 63.33(15) . . ?
C37 C36 H36 112.5 . . ?
C35 C36 H36 112.5 . . ?
Li8 C36 H36 137.5 . . ?
Li6 C36 H36 80.5 . . ?
C12 C11 C5 122.5(2) . . ?
C12 C11 Li3 113.0(2) . . ?
C5 C11 Li3 72.08(17) . . ?
C12 C11 H11 118.8 . . ?
C5 C11 H11 118.8 . . ?
Li3 C11 H11 85.1 . . ?
C34 C35 C36 135.7(2) . . ?
C34 C35 Li8 77.67(18) . . ?
C36 C35 Li8 76.11(17) . . ?
C34 C35 H35 112.1 . . ?
C36 C35 H35 112.1 . . ?
Li8 C35 H35 127.0 . . ?
C42 C41 C40 121.9(3) . . ?
C42 C41 Li4 63.41(18) . . ?
C40 C41 Li4 102.72(19) . . ?
C42 C41 H41 119.1 . . ?
C40 C41 H41 119.1 . . ?
Li4 C41 H41 103.5 . . ?
C11 C12 C13 120.8(3) . . ?
C11 C12 Li6 90.50(18) . . ?
C13 C12 Li6 58.57(16) . . ?
C11 C12 H12 119.6 . . ?
C13 C12 H12 119.6 . . ?
Li6 C12 H12 121.3 . . ?
C13 C14 C6 123.7(2) . . ?
C13 C14 Li6 69.19(18) . . ?
C6 C14 Li6 90.08(18) . . ?
C13 C14 H14 118.2 . . ?
C6 C14 H14 118.2 . . ?
Li6 C14 H14 112.0 . . ?
C7 C8 C9 115.9(2) . . ?
C7 C8 Li4 66.39(18) . . ?
C9 C8 Li4 107.32(19) . . ?
C7 C8 H8 122.1 . . ?
C9 C8 H8 122.1 . . ?
Li4 C8 H8 95.6 . . ?
C46 C45 C44 116.6(2) . . ?
C46 C45 Li9 76.33(18) . . ?
C44 C45 Li9 94.28(19) . . ?
C46 C45 H45 121.7 . . ?
C44 C45 H45 121.7 . . ?
Li9 C45 H45 98.8 . . ?
C10 C9 C8 121.7(2) . . ?
C10 C9 Li1 69.36(18) . . ?
C8 C9 Li1 101.35(19) . . ?
C10 C9 H9 119.1 . . ?
C8 C9 H9 119.1 . . ?
Li1 C9 H9 99.2 . . ?
C33 C39 C40 123.1(3) . . ?
C33 C39 Li7 88.96(18) . . ?
C40 C39 Li7 82.14(19) . . ?
C33 C39 H39 118.4 . . ?
C40 C39 H39 118.4 . . ?
Li7 C39 H39 99.4 . . ?
C43 C44 C45 122.1(2) . . ?
C43 C44 H44 118.9 . . ?
C45 C44 H44 118.9 . . ?
C44 C43 C37 121.8(2) . . ?
C44 C43 Li6 107.8(2) . . ?
C37 C43 Li6 73.33(18) . . ?
C44 C43 H43 119.1 . . ?
C37 C43 H43 119.1 . . ?
Li6 C43 H43 88.9 . . ?
C14 C13 C12 117.6(2) . . ?
C14 C13 Li6 76.87(19) . . ?
C12 C13 Li6 90.50(19) . . ?
C14 C13 H13 121.2 . . ?
C12 C13 H13 121.2 . . ?
Li6 C13 H13 102.2 . . ?
Si3 C47 H47 109.5 . . ?
Si3 C47 H47A 109.5 . . ?
H47 C47 H47A 109.5 . . ?
Si3 C47 H47B 109.5 . . ?
H47 C47 H47B 109.5 . . ?
H47A C47 H47B 109.5 . . ?
C39 C40 C41 117.1(2) . . ?
C39 C40 Li7 63.90(17) . . ?
C41 C40 Li7 106.4(2) . . ?
C39 C40 H40 121.5 . . ?
C41 C40 H40 121.5 . . ?
Li7 C40 H40 98.7 . . ?
Si1 C16 H16 109.5 . . ?
Si1 C16 H16A 109.5 . . ?
H16 C16 H16A 109.5 . . ?
Si1 C16 H16B 109.5 . . ?
H16 C16 H16B 109.5 . . ?
H16A C16 H16B 109.5 . . ?
O5 C60 C59 106.1(2) . . ?
O5 C60 H60 110.5 . . ?
C59 C60 H60 110.5 . . ?
O5 C60 H60A 110.5 . . ?
C59 C60 H60A 110.5 . . ?
H60 C60 H60A 108.7 . . ?
C58 C59 C60 104.1(2) . . ?
C58 C59 H59 110.9 . . ?
C60 C59 H59 110.9 . . ?
C58 C59 H59A 110.9 . . ?
C60 C59 H59A 110.9 . . ?
H59 C59 H59A 108.9 . . ?
O3 C52 C51 105.8(2) . . ?
O3 C52 H52 110.6 . . ?
C51 C52 H52 110.6 . . ?
O3 C52 H52A 110.6 . . ?
C51 C52 H52A 110.6 . . ?
H52 C52 H52A 108.7 . . ?
Si1 C15 H15 109.5 . . ?
Si1 C15 H15A 109.5 . . ?
H15 C15 H15A 109.5 . . ?
Si1 C15 H15B 109.5 . . ?
H15 C15 H15B 109.5 . . ?
H15A C15 H15B 109.5 . . ?
C49 C50 C51 104.2(3) . . ?
C49 C50 H50 110.9 . . ?
C51 C50 H50 110.9 . . ?
C49 C50 H50A 110.9 . . ?
C51 C50 H50A 110.9 . . ?
H50 C50 H50A 108.9 . . ?
C50 C51 C52 105.3(2) . . ?
C50 C51 H51 110.7 . . ?
C52 C51 H51 110.7 . . ?
C50 C51 H51A 110.7 . . ?
C52 C51 H51A 110.7 . . ?
H51 C51 H51A 108.8 . . ?
C59 C58 C57 101.7(2) . . ?
C59 C58 H58 111.4 . . ?
C57 C58 H58 111.4 . . ?
C59 C58 H58A 111.4 . . ?
C57 C58 H58A 111.4 . . ?
H58 C58 H58A 109.3 . . ?
O5 C57 C58 105.3(2) . . ?
O5 C57 H57 110.7 . . ?
C58 C57 H57 110.7 . . ?
O5 C57 H57A 110.7 . . ?
C58 C57 H57A 110.7 . . ?
H57 C57 H57A 108.8 . . ?
O3 C49 C50 108.1(3) . . ?
O3 C49 H49 110.1 . . ?
C50 C49 H49 110.1 . . ?
O3 C49 H49A 110.1 . . ?
C50 C49 H49A 110.1 . . ?
H49 C49 H49A 108.4 . . ?
C53 C54 C55 104.3(3) . . ?
C53 C54 H54 110.9 . . ?
C55 C54 H54 110.9 . . ?
C53 C54 H54A 110.9 . . ?
C55 C54 H54A 110.9 . . ?
H54 C54 H54A 108.9 . . ?
C56 C55 C54 104.9(3) . . ?
C56 C55 H55 110.8 . . ?
C54 C55 H55 110.8 . . ?
C56 C55 H55A 110.8 . . ?
C54 C55 H55A 110.8 . . ?
H55 C55 H55A 108.8 . . ?
C63 C62 C61 102.1(3) . . ?
C63 C62 H62 111.4 . . ?
C61 C62 H62 111.4 . . ?
C63 C62 H62A 111.4 . . ?
C61 C62 H62A 111.4 . . ?
H62 C62 H62A 109.2 . . ?
O4 C53 C54 105.9(3) . . ?
O4 C53 H53 110.6 . . ?
C54 C53 H53 110.6 . . ?
O4 C53 H53A 110.6 . . ?
C54 C53 H53A 110.6 . . ?
H53 C53 H53A 108.7 . . ?
O4 C56 C55 108.3(3) . . ?
O4 C56 H56 110.0 . . ?
C55 C56 H56 110.0 . . ?
O4 C56 H56A 110.0 . . ?
C55 C56 H56A 110.0 . . ?
H56 C56 H56A 108.4 . . ?
C65 C66 C67 119.8(6) . . ?
C65 C66 H66 120.1 . . ?
C67 C66 H66 120.1 . . ?
O6 C61 C62 107.8(3) . . ?
O6 C61 H61 110.2 . . ?
C62 C61 H61 110.2 . . ?
O6 C61 H61A 110.2 . . ?
C62 C61 H61A 110.2 . . ?
H61 C61 H61A 108.5 . . ?
O6 C64 C63 104.4(3) . . ?
O6 C64 H64 110.9 . . ?
C63 C64 H64 110.9 . . ?
O6 C64 H64A 110.9 . . ?
C63 C64 H64A 110.9 . . ?
H64 C64 H64A 108.9 . . ?
O2 Li2 O1 91.53(18) . . ?
O2 Li2 Li5 53.07(15) . . ?
O1 Li2 Li5 52.58(15) . . ?
O2 Li2 Li8 52.48(15) . . ?
O1 Li2 Li8 53.06(15) . . ?
Li5 Li2 Li8 59.86(17) . . ?
O2 Li2 C3 126.5(2) . . ?
O1 Li2 C3 120.5(2) . . ?
Li5 Li2 C3 112.23(19) . . ?
Li8 Li2 C3 171.5(2) . . ?
O2 Li2 C2 159.4(2) . . ?
O1 Li2 C2 97.56(19) . . ?
Li5 Li2 C2 120.1(2) . . ?
Li8 Li2 C2 145.5(2) . . ?
C3 Li2 C2 33.80(10) . . ?
O2 Li2 C4 99.69(19) . . ?
O1 Li2 C4 151.6(2) . . ?
Li5 Li2 C4 115.81(19) . . ?
Li8 Li2 C4 149.9(2) . . ?
C3 Li2 C4 34.05(10) . . ?
C2 Li2 C4 64.32(13) . . ?
O2 Li2 Li3 45.07(14) . . ?
O1 Li2 Li3 122.9(2) . . ?
Li5 Li2 Li3 70.43(18) . . ?
Li8 Li2 Li3 97.5(2) . . ?
C3 Li2 Li3 81.67(17) . . ?
C2 Li2 Li3 115.39(19) . . ?
C4 Li2 Li3 56.50(14) . . ?
O2 Li2 C1 162.4(2) . . ?
O1 Li2 C1 96.46(18) . . ?
Li5 Li2 C1 142.5(2) . . ?
Li8 Li2 C1 122.1(2) . . ?
C3 Li2 C1 61.71(13) . . ?
C2 Li2 C1 34.08(9) . . ?
C4 Li2 C1 80.51(14) . . ?
Li3 Li2 C1 136.8(2) . . ?
O2 Li2 C5 85.94(17) . . ?
O1 Li2 C5 177.1(2) . . ?
Li5 Li2 C5 126.4(2) . . ?
Li8 Li2 C5 124.0(2) . . ?
C3 Li2 C5 62.39(13) . . ?
C2 Li2 C5 85.32(15) . . ?
C4 Li2 C5 30.85(9) . . ?
Li3 Li2 C5 55.93(14) . . ?
C1 Li2 C5 85.57(15) . . ?
O2 Li2 C6 94.72(18) . . ?
O1 Li2 C6 147.7(2) . . ?
Li5 Li2 C6 147.2(2) . . ?
Li8 Li2 C6 108.21(19) . . ?
C3 Li2 C6 80.06(14) . . ?
C2 Li2 C6 87.45(15) . . ?
C4 Li2 C6 57.62(11) . . ?
Li3 Li2 C6 82.12(17) . . ?
C1 Li2 C6 70.32(13) . . ?
C5 Li2 C6 31.42(9) . . ?
O2 Li2 Li4 118.7(2) . . ?
O1 Li2 Li4 41.00(13) . . ?
Li5 Li2 Li4 93.39(19) . . ?
Li8 Li2 Li4 66.53(17) . . ?
C3 Li2 Li4 112.8(2) . . ?
C2 Li2 Li4 79.28(17) . . ?
C4 Li2 Li4 141.2(2) . . ?
Li3 Li2 Li4 161.9(2) . . ?
C1 Li2 Li4 61.21(15) . . ?
C5 Li2 Li4 139.6(2) . . ?
C6 Li2 Li4 110.17(18) . . ?
O2 Li6 C13 138.0(2) . . ?
O2 Li6 C43 112.9(2) . . ?
C13 Li6 C43 103.19(19) . . ?
O2 Li6 C14 123.0(2) . . ?
C13 Li6 C14 33.95(11) . . ?
C43 Li6 C14 123.6(2) . . ?
O2 Li6 C37 96.0(2) . . ?
C13 Li6 C37 125.9(2) . . ?
C43 Li6 C37 34.82(11) . . ?
C14 Li6 C37 125.8(2) . . ?
O2 Li6 C36 105.6(2) . . ?
C13 Li6 C36 110.64(19) . . ?
C43 Li6 C36 60.23(14) . . ?
C14 Li6 C36 96.12(18) . . ?
C37 Li6 C36 32.93(10) . . ?
O2 Li6 Li8 48.31(14) . . ?
C13 Li6 Li8 150.6(2) . . ?
C43 Li6 Li8 93.82(18) . . ?
C14 Li6 Li8 116.9(2) . . ?
C37 Li6 Li8 61.27(15) . . ?
C36 Li6 Li8 57.99(14) . . ?
O2 Li6 C12 111.9(2) . . ?
C13 Li6 C12 30.93(10) . . ?
C43 Li6 C12 111.40(19) . . ?
C14 Li6 C12 54.85(13) . . ?
C37 Li6 C12 144.9(2) . . ?
C36 Li6 C12 141.2(2) . . ?
Li8 Li6 C12 153.8(2) . . ?
O2 Li6 Li9 40.83(14) . . ?
C13 Li6 Li9 142.8(2) . . ?
C43 Li6 Li9 75.44(17) . . ?
C14 Li6 Li9 159.5(2) . . ?
C37 Li6 Li9 73.82(16) . . ?
C36 Li6 Li9 100.88(19) . . ?
Li8 Li6 Li9 64.56(17) . . ?
C12 Li6 Li9 113.89(19) . . ?
O2 Li6 Li3 39.70(13) . . ?
C13 Li6 Li3 100.51(19) . . ?
C43 Li6 Li3 128.4(2) . . ?
C14 Li6 Li3 101.06(19) . . ?
C37 Li6 Li3 130.9(2) . . ?
C36 Li6 Li3 144.8(2) . . ?
Li8 Li6 Li3 86.84(18) . . ?
C12 Li6 Li3 72.23(15) . . ?
Li9 Li6 Li3 58.48(15) . . ?
O2 Li6 Li2 40.86(14) . . ?
C13 Li6 Li2 112.0(2) . . ?
C43 Li6 Li2 143.8(2) . . ?
C14 Li6 Li2 84.81(17) . . ?
C37 Li6 Li2 111.80(19) . . ?
C36 Li6 Li2 98.18(18) . . ?
Li8 Li6 Li2 50.69(14) . . ?
C12 Li6 Li2 103.29(17) . . ?
Li9 Li6 Li2 81.52(16) . . ?
Li3 Li6 Li2 53.73(15) . . ?
C62 C63 C64 104.6(3) . . ?
C62 C63 H63 110.8 . . ?
C64 C63 H63 110.8 . . ?
C62 C63 H63A 110.8 . . ?
C64 C63 H63A 110.8 . . ?
H63 C63 H63A 108.9 . . ?
O1 Li5 O2 91.19(18) . . ?
O1 Li5 C19 119.1(2) . . ?
O2 Li5 C19 128.6(2) . . ?
O1 Li5 Li8 53.33(15) . . ?
O2 Li5 Li8 52.39(15) . . ?
C19 Li5 Li8 112.4(2) . . ?
O1 Li5 Li2 53.22(15) . . ?
O2 Li5 Li2 51.99(15) . . ?
C19 Li5 Li2 171.2(2) . . ?
Li8 Li5 Li2 60.15(17) . . ?
O1 Li5 C18 95.81(18) . . ?
O2 Li5 C18 161.1(2) . . ?
C19 Li5 C18 33.76(10) . . ?
Li8 Li5 C18 119.9(2) . . ?
Li2 Li5 C18 143.7(2) . . ?
O1 Li5 C20 152.1(2) . . ?
O2 Li5 C20 100.96(19) . . ?
C19 Li5 C20 35.51(10) . . ?
Li8 Li5 C20 116.5(2) . . ?
Li2 Li5 C20 150.2(2) . . ?
C18 Li5 C20 65.59(13) . . ?
O1 Li5 Li9 124.3(2) . . ?
O2 Li5 Li9 45.39(14) . . ?
C19 Li5 Li9 83.76(17) . . ?
Li8 Li5 Li9 71.13(18) . . ?
Li2 Li5 Li9 97.4(2) . . ?
C18 Li5 Li9 117.5(2) . . ?
C20 Li5 Li9 57.07(15) . . ?
O1 Li5 C21 175.8(2) . . ?
O2 Li5 C21 87.54(17) . . ?
C19 Li5 C21 64.57(13) . . ?
Li8 Li5 C21 128.1(2) . . ?
Li2 Li5 C21 123.3(2) . . ?
C18 Li5 C21 86.64(15) . . ?
C20 Li5 C21 32.06(9) . . ?
Li9 Li5 C21 56.97(14) . . ?
O1 Li5 C17 93.19(17) . . ?
O2 Li5 C17 163.6(2) . . ?
C19 Li5 C17 61.81(13) . . ?
Li8 Li5 C17 140.3(2) . . ?
Li2 Li5 C17 120.1(2) . . ?
C18 Li5 C17 33.46(9) . . ?
C20 Li5 C17 82.23(15) . . ?
Li9 Li5 C17 139.1(2) . . ?
C21 Li5 C17 86.96(14) . . ?
O1 Li5 C22 144.0(2) . . ?
O2 Li5 C22 96.60(17) . . ?
C19 Li5 C22 82.36(14) . . ?
Li8 Li5 C22 148.7(2) . . ?
Li2 Li5 C22 106.40(18) . . ?
C18 Li5 C22 88.05(15) . . ?
C20 Li5 C22 59.85(12) . . ?
Li9 Li5 C22 84.01(16) . . ?
C21 Li5 C22 32.46(9) . . ?
C17 Li5 C22 70.87(13) . . ?
O1 Li5 Li1 40.94(13) . . ?
O2 Li5 Li1 118.9(2) . . ?
C19 Li5 Li1 110.35(19) . . ?
Li8 Li5 Li1 94.13(19) . . ?
Li2 Li5 Li1 67.22(17) . . ?
C18 Li5 Li1 76.82(16) . . ?
C20 Li5 Li1 139.7(2) . . ?
Li9 Li5 Li1 163.0(2) . . ?
C21 Li5 Li1 137.03(19) . . ?
C17 Li5 Li1 57.87(14) . . ?
C22 Li5 Li1 106.63(17) . . ?
O2 Li3 C29 143.9(2) . . ?
O2 Li3 C30 126.2(2) . . ?
C29 Li3 C30 34.29(10) . . ?
O2 Li3 C4 107.0(2) . . ?
C29 Li3 C4 104.93(18) . . ?
C30 Li3 C4 94.13(17) . . ?
O2 Li3 C5 94.35(19) . . ?
C29 Li3 C5 121.7(2) . . ?
C30 Li3 C5 124.7(2) . . ?
C4 Li3 C5 33.09(10) . . ?
O2 Li3 C11 108.2(2) . . ?
C29 Li3 C11 102.15(18) . . ?
C30 Li3 C11 125.02(19) . . ?
C4 Li3 C11 59.74(13) . . ?
C5 Li3 C11 34.05(10) . . ?
O2 Li3 Li2 48.06(14) . . ?
C29 Li3 Li2 147.6(2) . . ?
C30 Li3 Li2 114.0(2) . . ?
C4 Li3 Li2 61.14(15) . . ?
C5 Li3 Li2 63.89(15) . . ?
C11 Li3 Li2 95.21(18) . . ?
O2 Li3 C28 116.7(2) . . ?
C29 Li3 C28 32.22(10) . . ?
C30 Li3 C28 56.29(12) . . ?
C4 Li3 C28 135.95(19) . . ?
C5 Li3 C28 140.0(2) . . ?
C11 Li3 C28 108.13(18) . . ?
Li2 Li3 C28 156.1(2) . . ?
O2 Li3 Li9 41.82(14) . . ?
C29 Li3 Li9 104.5(2) . . ?
C30 Li3 Li9 104.53(19) . . ?
C4 Li3 Li9 148.8(2) . . ?
C5 Li3 Li9 129.6(2) . . ?
C11 Li3 Li9 122.7(2) . . ?
Li2 Li3 Li9 88.26(18) . . ?
C28 Li3 Li9 74.95(16) . . ?
O2 Li3 C22 95.93(19) . . ?
C29 Li3 C22 57.54(12) . . ?
C30 Li3 C22 30.41(9) . . ?
C4 Li3 C22 108.90(18) . . ?
C5 Li3 C22 141.7(2) . . ?
C11 Li3 C22 155.33(19) . . ?
Li2 Li3 C22 97.30(18) . . ?
C28 Li3 C22 63.23(12) . . ?
Li9 Li3 C22 78.93(16) . . ?
O2 Li3 Li6 40.03(14) . . ?
C29 Li3 Li6 147.4(2) . . ?
C30 Li3 Li6 164.1(2) . . ?
C4 Li3 Li6 98.32(18) . . ?
C5 Li3 Li6 69.98(16) . . ?
C11 Li3 Li6 70.34(15) . . ?
Li2 Li3 Li6 64.57(16) . . ?
C28 Li3 Li6 118.0(2) . . ?
Li9 Li3 Li6 60.01(16) . . ?
C22 Li3 Li6 134.32(19) . . ?
O2 Li3 Li5 42.62(14) . . ?
C29 Li3 Li5 113.1(2) . . ?
C30 Li3 Li5 84.91(17) . . ?
C4 Li3 Li5 103.58(19) . . ?
C5 Li3 Li5 114.98(19) . . ?
C11 Li3 Li5 144.2(2) . . ?
Li2 Li3 Li5 51.09(15) . . ?
C28 Li3 Li5 104.99(18) . . ?
Li9 Li3 Li5 54.71(15) . . ?
C22 Li3 Li5 56.21(13) . . ?
Li6 Li3 Li5 82.52(17) . . ?
O1 Li1 C23 124.3(2) . . ?
O1 Li1 C10 117.3(2) . . ?
C23 Li1 C10 115.75(19) . . ?
O1 Li1 C9 117.8(2) . . ?
C23 Li1 C9 115.6(2) . . ?
C10 Li1 C9 33.01(11) . . ?
O1 Li1 C24 116.0(2) . . ?
C23 Li1 C24 33.36(10) . . ?
C10 Li1 C24 123.81(19) . . ?
C9 Li1 C24 104.04(18) . . ?
O1 Li1 C17 97.5(2) . . ?
C23 Li1 C17 32.44(10) . . ?
C10 Li1 C17 128.59(19) . . ?
C9 Li1 C17 144.65(19) . . ?
C24 Li1 C17 57.57(13) . . ?
O1 Li1 Li7 44.31(14) . . ?
C23 Li1 Li7 90.83(19) . . ?
C10 Li1 Li7 150.9(2) . . ?
C9 Li1 Li7 125.9(2) . . ?
C24 Li1 Li7 72.25(16) . . ?
C17 Li1 Li7 80.16(17) . . ?
O1 Li1 Li4 43.29(15) . . ?
C23 Li1 Li4 148.8(2) . . ?
C10 Li1 Li4 90.31(19) . . ?
C9 Li1 Li4 76.65(17) . . ?
C24 Li1 Li4 118.1(2) . . ?
C17 Li1 Li4 137.8(2) . . ?
Li7 Li1 Li4 60.93(17) . . ?
O1 Li1 Li5 44.98(14) . . ?
C23 Li1 Li5 90.93(18) . . ?
C10 Li1 Li5 123.9(2) . . ?
C9 Li1 Li5 150.0(2) . . ?
C24 Li1 Li5 105.86(19) . . ?
C17 Li1 Li5 58.73(14) . . ?
Li7 Li1 Li5 63.38(17) . . ?
Li4 Li1 Li5 87.76(18) . . ?
O1 Li1 Li2 43.12(14) . . ?
C23 Li1 Li2 136.4(2) . . ?
C10 Li1 Li2 81.44(17) . . ?
C9 Li1 Li2 100.31(18) . . ?
C24 Li1 Li2 154.4(2) . . ?
C17 Li1 Li2 104.91(18) . . ?
Li7 Li1 Li2 87.12(18) . . ?
Li4 Li1 Li2 60.34(16) . . ?
Li5 Li1 Li2 49.86(14) . . ?
C66 C65 C67 111.1(7) . 2_556 ?
C66 C65 H65 124.4 . . ?
C67 C65 H65 124.4 2_556 . ?
C68 C67 C66 124.9(8) . . ?
C68 C67 C65 106.0(9) . 2_556 ?
C66 C67 C65 129.0(7) . 2_556 ?
O1 Li4 C42 120.6(2) . . ?
O1 Li4 C7 121.6(2) . . ?
C42 Li4 C7 115.8(2) . . ?
O1 Li4 C8 115.5(2) . . ?
C42 Li4 C8 120.0(2) . . ?
C7 Li4 C8 34.56(11) . . ?
O1 Li4 C41 117.6(2) . . ?
C42 Li4 C41 32.92(11) . . ?
C7 Li4 C41 117.6(2) . . ?
C8 Li4 C41 101.72(19) . . ?
O1 Li4 Li1 42.91(14) . . ?
C42 Li4 Li1 147.6(2) . . ?
C7 Li4 Li1 92.14(19) . . ?
C8 Li4 Li1 73.78(17) . . ?
C41 Li4 Li1 120.3(2) . . ?
O1 Li4 C34 90.44(19) . . ?
C42 Li4 C34 33.25(10) . . ?
C7 Li4 C34 136.1(2) . . ?
C8 Li4 C34 153.1(2) . . ?
C41 Li4 C34 57.07(13) . . ?
Li1 Li4 C34 129.7(2) . . ?
O1 Li4 Li7 43.24(15) . . ?
C42 Li4 Li7 90.01(19) . . ?
C7 Li4 Li7 149.8(2) . . ?
C8 Li4 Li7 119.6(2) . . ?
C41 Li4 Li7 75.34(17) . . ?
Li1 Li4 Li7 59.15(16) . . ?
C34 Li4 Li7 74.04(16) . . ?
O1 Li4 C1 95.65(19) . . ?
C42 Li4 C1 131.4(2) . . ?
C7 Li4 C1 30.45(10) . . ?
C8 Li4 C1 56.94(13) . . ?
C41 Li4 C1 146.5(2) . . ?
Li1 Li4 C1 80.98(16) . . ?
C34 Li4 C1 131.1(2) . . ?
Li7 Li4 C1 136.30(19) . . ?
O1 Li4 Li2 45.13(14) . . ?
C42 Li4 Li2 130.3(2) . . ?
C7 Li4 Li2 86.73(18) . . ?
C8 Li4 Li2 103.69(19) . . ?
C41 Li4 Li2 154.1(2) . . ?
Li1 Li4 Li2 63.42(16) . . ?
C34 Li4 Li2 99.74(18) . . ?
Li7 Li4 Li2 87.87(18) . . ?
C1 Li4 Li2 56.41(14) . . ?
O1 Li4 Li8 43.54(14) . . ?
C42 Li4 Li8 86.63(18) . . ?
C7 Li4 Li8 131.8(2) . . ?
C8 Li4 Li8 152.8(2) . . ?
C41 Li4 Li8 104.24(19) . . ?
Li1 Li4 Li8 86.22(18) . . ?
C34 Li4 Li8 53.39(13) . . ?
Li7 Li4 Li8 60.82(17) . . ?
C1 Li4 Li8 102.53(18) . . ?
Li2 Li4 Li8 49.93(14) . . ?
O2 Li8 O1 91.14(18) . . ?
O2 Li8 Li5 53.04(15) . . ?
O1 Li8 Li5 52.62(15) . . ?
O2 Li8 C35 129.8(2) . . ?
O1 Li8 C35 114.8(2) . . ?
Li5 Li8 C35 166.8(2) . . ?
O2 Li8 Li2 52.05(15) . . ?
O1 Li8 Li2 53.00(15) . . ?
Li5 Li8 Li2 59.99(17) . . ?
C35 Li8 Li2 110.2(2) . . ?
O2 Li8 C36 103.33(19) . . ?
O1 Li8 C36 147.3(2) . . ?
Li5 Li8 C36 154.8(2) . . ?
C35 Li8 C36 35.06(11) . . ?
Li2 Li8 C36 115.1(2) . . ?
O2 Li8 C34 161.5(2) . . ?
O1 Li8 C34 92.83(18) . . ?
Li5 Li8 C34 140.3(2) . . ?
C35 Li8 C34 33.58(10) . . ?
Li2 Li8 C34 118.2(2) . . ?
C36 Li8 C34 64.85(13) . . ?
O2 Li8 C38 97.88(19) . . ?
O1 Li8 C38 146.6(2) . . ?
Li5 Li8 C38 109.5(2) . . ?
C35 Li8 C38 83.43(15) . . ?
Li2 Li8 C38 149.4(2) . . ?
C36 Li8 C38 60.87(13) . . ?
C34 Li8 C38 88.66(15) . . ?
O2 Li8 C37 89.83(17) . . ?
O1 Li8 C37 179.0(2) . . ?
Li5 Li8 C37 128.2(2) . . ?
C35 Li8 C37 64.38(13) . . ?
Li2 Li8 C37 127.7(2) . . ?
C36 Li8 C37 32.12(10) . . ?
C34 Li8 C37 86.21(15) . . ?
C38 Li8 C37 33.30(9) . . ?
O2 Li8 Li6 45.35(14) . . ?
O1 Li8 Li6 124.2(2) . . ?
Li5 Li8 Li6 98.4(2) . . ?
C35 Li8 Li6 85.69(18) . . ?
Li2 Li8 Li6 71.40(18) . . ?
C36 Li8 Li6 58.67(14) . . ?
C34 Li8 Li6 119.3(2) . . ?
C38 Li8 Li6 82.88(17) . . ?
C37 Li8 Li6 56.49(14) . . ?
O2 Li8 C33 164.7(2) . . ?
O1 Li8 C33 92.15(17) . . ?
Li5 Li8 C33 119.0(2) . . ?
C35 Li8 C33 61.43(12) . . ?
Li2 Li8 C33 139.1(2) . . ?
C36 Li8 C33 81.57(14) . . ?
C34 Li8 C33 32.99(9) . . ?
C38 Li8 C33 71.58(13) . . ?
C37 Li8 C33 86.96(14) . . ?
Li6 Li8 C33 139.77(19) . . ?
O2 Li8 Li7 118.6(2) . . ?
O1 Li8 Li7 40.98(13) . . ?
Li5 Li8 Li7 65.96(17) . . ?
C35 Li8 Li7 108.06(19) . . ?
Li2 Li8 Li7 93.78(19) . . ?
C36 Li8 Li7 137.98(19) . . ?
C34 Li8 Li7 74.92(16) . . ?
C38 Li8 Li7 108.29(18) . . ?
C37 Li8 Li7 138.4(2) . . ?
Li6 Li8 Li7 162.9(2) . . ?
C33 Li8 Li7 57.36(13) . . ?
O1 Li7 C39 124.3(2) . . ?
O1 Li7 C26 120.2(2) . . ?
C39 Li7 C26 113.2(2) . . ?
O1 Li7 C25 121.1(2) . . ?
C39 Li7 C25 111.93(19) . . ?
C26 Li7 C25 32.89(10) . . ?
O1 Li7 C40 117.3(2) . . ?
C39 Li7 C40 33.96(10) . . ?
C26 Li7 C40 119.2(2) . . ?
C25 Li7 C40 98.93(18) . . ?
O1 Li7 C33 96.70(18) . . ?
C39 Li7 C33 32.08(10) . . ?
C26 Li7 C33 129.3(2) . . ?
C25 Li7 C33 142.1(2) . . ?
C40 Li7 C33 57.43(12) . . ?
O1 Li7 Li1 43.41(14) . . ?
C39 Li7 Li1 149.5(2) . . ?
C26 Li7 Li1 91.80(18) . . ?
C25 Li7 Li1 79.27(17) . . ?
C40 Li7 Li1 118.6(2) . . ?
C33 Li7 Li1 136.7(2) . . ?
O1 Li7 Li4 42.74(15) . . ?
C39 Li7 Li4 92.55(18) . . ?
C26 Li7 Li4 151.2(2) . . ?
C25 Li7 Li4 126.2(2) . . ?
C40 Li7 Li4 75.13(17) . . ?
C33 Li7 Li4 79.43(16) . . ?
Li1 Li7 Li4 59.92(16) . . ?
O1 Li7 C18 89.57(17) . . ?
C39 Li7 C18 135.9(2) . . ?
C26 Li7 C18 32.61(9) . . ?
C25 Li7 C18 56.95(12) . . ?
C40 Li7 C18 151.8(2) . . ?
C33 Li7 C18 131.9(2) . . ?
Li1 Li7 C18 74.37(15) . . ?
Li4 Li7 C18 129.62(19) . . ?
O1 Li7 Li8 44.63(14) . . ?
C39 Li7 Li8 90.93(18) . . ?
C26 Li7 Li8 126.6(2) . . ?
C25 Li7 Li8 153.7(2) . . ?
C40 Li7 Li8 107.39(18) . . ?
C33 Li7 Li8 58.90(13) . . ?
Li1 Li7 Li8 87.51(18) . . ?
Li4 Li7 Li8 62.44(17) . . ?
C18 Li7 Li8 97.67(18) . . ?
O1 Li7 Li5 43.23(14) . . ?
C39 Li7 Li5 135.9(2) . . ?
C26 Li7 Li5 84.53(17) . . ?
C25 Li7 Li5 104.20(17) . . ?
C40 Li7 Li5 155.9(2) . . ?
C33 Li7 Li5 105.25(18) . . ?
Li1 Li7 Li5 60.44(16) . . ?
Li4 Li7 Li5 85.68(18) . . ?
C18 Li7 Li5 51.99(12) . . ?
Li8 Li7 Li5 49.63(14) . . ?
O2 Li9 C45 134.5(2) . . ?
O2 Li9 C20 106.1(2) . . ?
C45 Li9 C20 114.0(2) . . ?
O2 Li9 C46 120.4(2) . . ?
C45 Li9 C46 34.25(10) . . ?
C20 Li9 C46 99.27(18) . . ?
O2 Li9 C27 108.1(2) . . ?
C45 Li9 C27 109.8(2) . . ?
C20 Li9 C27 60.58(13) . . ?
C46 Li9 C27 131.3(2) . . ?
O2 Li9 C21 94.04(18) . . ?
C45 Li9 C21 131.4(2) . . ?
C20 Li9 C21 33.33(9) . . ?
C46 Li9 C21 130.6(2) . . ?
C27 Li9 C21 34.33(10) . . ?
O2 Li9 Li5 49.18(14) . . ?
C45 Li9 Li5 148.1(2) . . ?
C20 Li9 Li5 58.57(14) . . ?
C46 Li9 Li5 113.8(2) . . ?
C27 Li9 Li5 93.46(17) . . ?
C21 Li9 Li5 61.76(14) . . ?
O2 Li9 Li3 41.69(13) . . ?
C45 Li9 Li3 143.4(2) . . ?
C20 Li9 Li3 97.15(18) . . ?
C46 Li9 Li3 159.2(2) . . ?
C27 Li9 Li3 68.50(15) . . ?
C21 Li9 Li3 68.57(15) . . ?
Li5 Li9 Li3 65.00(16) . . ?
O2 Li9 Li6 41.04(14) . . ?
C45 Li9 Li6 95.93(18) . . ?
C20 Li9 Li6 147.0(2) . . ?
C46 Li9 Li6 98.04(18) . . ?
C27 Li9 Li6 123.3(2) . . ?
C21 Li9 Li6 129.3(2) . . ?
Li5 Li9 Li6 88.69(19) . . ?
Li3 Li9 Li6 61.51(16) . . ?
O2 Li9 Li8 41.73(13) . . ?
C45 Li9 Li8 107.81(18) . . ?
C20 Li9 Li8 100.94(18) . . ?
C46 Li9 Li8 81.30(16) . . ?
C27 Li9 Li8 142.27(19) . . ?
C21 Li9 Li8 112.68(18) . . ?
Li5 Li9 Li8 50.92(14) . . ?
Li3 Li9 Li8 83.11(17) . . ?
Li6 Li9 Li8 54.45(15) . . ?
O3 Li10 O6 109.9(2) . . ?
O3 Li10 O4 110.3(2) . . ?
O6 Li10 O4 104.8(2) . . ?
O3 Li10 O5 106.6(2) . . ?
O6 Li10 O5 118.8(2) . . ?
O4 Li10 O5 106.2(2) . . ?
C67 C68 H68 109.5 . . ?
C67 C68 H68A 109.5 . . ?
H68 C68 H68A 109.5 . . ?
C67 C68 H68B 109.5 . . ?
H68 C68 H68B 109.5 . . ?
H68A C68 H68B 109.5 . . ?

loop_
_geom_bond_atom_site_label_1
_geom_bond_atom_site_label_2
_geom_bond_distance
_geom_bond_site_symmetry_2
_geom_bond_publ_flag
Si2 C17 1.865(2) . ?
Si2 C22 1.873(2) . ?
Si2 C32 1.879(3) . ?
Si2 C31 1.887(3) . ?
Si3 C38 1.868(3) . ?
Si3 C48 1.871(3) . ?
Si3 C33 1.880(3) . ?
Si3 C47 1.885(3) . ?
Si1 C1 1.868(3) . ?
Si1 C6 1.871(3) . ?
Si1 C16 1.874(3) . ?
Si1 C15 1.878(3) . ?
O2 Li3 1.844(4) . ?
O2 Li9 1.849(5) . ?
O2 Li6 1.857(5) . ?
O2 Li2 1.937(5) . ?
O2 Li8 1.949(4) . ?
O2 Li5 1.966(4) . ?
O1 Li1 1.817(5) . ?
O1 Li4 1.829(5) . ?
O1 Li7 1.847(5) . ?
O1 Li5 1.960(4) . ?
O1 Li2 1.976(5) . ?
O1 Li8 1.978(4) . ?
O3 C49 1.439(3) . ?
O3 C52 1.453(3) . ?
O3 Li10 1.921(5) . ?
O5 C57 1.445(3) . ?
O5 C60 1.452(3) . ?
O5 Li10 1.953(5) . ?
O4 C53 1.431(4) . ?
O4 C56 1.441(4) . ?
O4 Li10 1.944(5) . ?
O6 C64 1.435(4) . ?
O6 C61 1.451(4) . ?
O6 Li10 1.924(5) . ?
C17 C23 1.406(3) . ?
C17 C18 1.477(3) . ?
C17 Li1 2.619(5) . ?
C17 Li5 2.644(5) . ?
C18 C19 1.393(3) . ?
C18 C26 1.471(3) . ?
C18 Li5 2.444(5) . ?
C18 Li7 2.729(5) . ?
C22 C30 1.406(3) . ?
C22 C21 1.472(3) . ?
C22 Li5 2.663(5) . ?
C22 Li3 2.775(5) . ?
C3 C2 1.395(3) . ?
C3 C4 1.461(3) . ?
C3 Li2 2.381(5) . ?
C3 H3 0.9500 . ?
C19 C20 1.465(3) . ?
C19 Li5 2.341(5) . ?
C19 H19 0.9500 . ?
C21 C20 1.402(3) . ?
C21 C27 1.461(3) . ?
C21 Li9 2.475(5) . ?
C21 Li5 2.601(5) . ?
C20 Li9 2.411(5) . ?
C20 Li5 2.451(5) . ?
C20 H20 0.9500 . ?
C4 C5 1.405(3) . ?
C4 Li3 2.448(5) . ?
C4 Li2 2.571(5) . ?
C4 H4 0.9500 . ?
C23 C24 1.405(3) . ?
C23 Li1 2.252(5) . ?
C23 H23 0.9500 . ?
C2 C10 1.472(3) . ?
C2 C1 1.487(3) . ?
C2 Li2 2.416(5) . ?
C30 C29 1.411(3) . ?
C30 Li3 2.445(5) . ?
C30 H30 0.9500 . ?
C34 C35 1.409(4) . ?
C34 C42 1.468(4) . ?
C34 C33 1.479(3) . ?
C34 Li8 2.488(5) . ?
C34 Li4 2.677(5) . ?
C5 C11 1.461(4) . ?
C5 C6 1.465(3) . ?
C5 Li3 2.483(5) . ?
C5 Li2 2.692(5) . ?
C10 C9 1.371(4) . ?
C10 Li1 2.355(5) . ?
C10 H10 0.9500 . ?
C25 C26 1.367(3) . ?
C25 C24 1.424(3) . ?
C25 Li7 2.477(5) . ?
C25 H25 0.9500 . ?
C24 Li1 2.545(5) . ?
C24 H24 0.9500 . ?
C26 Li7 2.321(5) . ?
C26 H26 0.9500 . ?
C1 C7 1.397(3) . ?
C1 Li2 2.616(5) . ?
C1 Li4 2.752(5) . ?
C29 C28 1.418(4) . ?
C29 Li3 2.326(5) . ?
C29 H29 0.9500 . ?
C27 C28 1.376(3) . ?
C27 Li9 2.475(5) . ?
C27 H27 0.9500 . ?
C33 C39 1.400(3) . ?
C33 Li7 2.636(5) . ?
C33 Li8 2.680(5) . ?
C37 C36 1.401(4) . ?
C37 C43 1.463(4) . ?
C37 C38 1.478(3) . ?
C37 Li6 2.454(5) . ?
C37 Li8 2.581(5) . ?
C42 C41 1.385(4) . ?
C42 Li4 2.279(5) . ?
C42 H42 0.9500 . ?
C31 H31 0.9800 . ?
C31 H31A 0.9800 . ?
C31 H31B 0.9800 . ?
C7 C8 1.415(4) . ?
C7 Li4 2.287(5) . ?
C7 H7 0.9500 . ?
C6 C14 1.409(3) . ?
C6 Li2 2.719(5) . ?
C48 H48 0.9800 . ?
C48 H48A 0.9800 . ?
C48 H48B 0.9800 . ?
C28 Li3 2.655(5) . ?
C28 H28 0.9500 . ?
C38 C46 1.402(3) . ?
C38 Li8 2.579(5) . ?
C32 H32 0.9800 . ?
C32 H32A 0.9800 . ?
C32 H32B 0.9800 . ?
C46 C45 1.405(3) . ?
C46 Li9 2.426(5) . ?
C46 H46 0.9500 . ?
C36 C35 1.462(4) . ?
C36 Li8 2.471(5) . ?
C36 Li6 2.489(5) . ?
C36 H36 0.9500 . ?
C11 C12 1.379(4) . ?
C11 Li3 2.507(5) . ?
C11 H11 0.9500 . ?
C35 Li8 2.374(5) . ?
C35 H35 0.9500 . ?
C41 C40 1.415(4) . ?
C41 Li4 2.533(5) . ?
C41 H41 0.9500 . ?
C12 C13 1.416(4) . ?
C12 Li6 2.756(5) . ?
C12 H12 0.9500 . ?
C14 C13 1.405(4) . ?
C14 Li6 2.450(5) . ?
C14 H14 0.9500 . ?
C8 C9 1.424(4) . ?
C8 Li4 2.450(5) . ?
C8 H8 0.9500 . ?
C45 C44 1.417(4) . ?
C45 Li9 2.337(5) . ?
C45 H45 0.9500 . ?
C9 Li1 2.458(5) . ?
C9 H9 0.9500 . ?
C39 C40 1.405(4) . ?
C39 Li7 2.259(5) . ?
C39 H39 0.9500 . ?
C44 C43 1.373(4) . ?
C44 H44 0.9500 . ?
C43 Li6 2.434(5) . ?
C43 H43 0.9500 . ?
C13 Li6 2.351(5) . ?
C13 H13 0.9500 . ?
C47 H47 0.9800 . ?
C47 H47A 0.9800 . ?
C47 H47B 0.9800 . ?
C40 Li7 2.492(5) . ?
C40 H40 0.9500 . ?
C16 H16 0.9800 . ?
C16 H16A 0.9800 . ?
C16 H16B 0.9800 . ?
C60 C59 1.537(4) . ?
C60 H60 0.9900 . ?
C60 H60A 0.9900 . ?
C59 C58 1.514(4) . ?
C59 H59 0.9900 . ?
C59 H59A 0.9900 . ?
C52 C51 1.501(4) . ?
C52 H52 0.9900 . ?
C52 H52A 0.9900 . ?
C15 H15 0.9800 . ?
C15 H15A 0.9800 . ?
C15 H15B 0.9800 . ?
C50 C49 1.476(4) . ?
C50 C51 1.483(5) . ?
C50 H50 0.9900 . ?
C50 H50A 0.9900 . ?
C51 H51 0.9900 . ?
C51 H51A 0.9900 . ?
C58 C57 1.515(4) . ?
C58 H58 0.9900 . ?
C58 H58A 0.9900 . ?
C57 H57 0.9900 . ?
C57 H57A 0.9900 . ?
C49 H49 0.9900 . ?
C49 H49A 0.9900 . ?
C54 C53 1.500(5) . ?
C54 C55 1.527(5) . ?
C54 H54 0.9900 . ?
C54 H54A 0.9900 . ?
C55 C56 1.481(5) . ?
C55 H55 0.9900 . ?
C55 H55A 0.9900 . ?
C62 C63 1.455(5) . ?
C62 C61 1.493(5) . ?
C62 H62 0.9900 . ?
C62 H62A 0.9900 . ?
C53 H53 0.9900 . ?
C53 H53A 0.9900 . ?
C56 H56 0.9900 . ?
C56 H56A 0.9900 . ?
C66 C65 1.322(8) . ?
C66 C67 1.332(8) . ?
C66 H66 0.9500 . ?
C61 H61 0.9900 . ?
C61 H61A 0.9900 . ?
C64 C63 1.522(6) . ?
C64 H64 0.9900 . ?
C64 H64A 0.9900 . ?
Li2 Li5 2.374(6) . ?
Li2 Li8 2.378(6) . ?
Li2 Li3 2.601(6) . ?
Li2 Li4 2.782(6) . ?
Li6 Li8 2.604(6) . ?
Li6 Li9 2.799(7) . ?
Li6 Li3 2.840(6) . ?
C63 H63 0.9900 . ?
C63 H63A 0.9900 . ?
Li5 Li8 2.371(6) . ?
Li5 Li9 2.589(6) . ?
Li5 Li1 2.765(6) . ?
Li3 Li9 2.755(6) . ?
Li1 Li7 2.641(6) . ?
Li1 Li4 2.662(6) . ?
C65 C67 1.406(7) 2_556 ?
C65 H65 0.9500 . ?
C67 C68 1.220(9) . ?
C67 C65 1.406(7) 2_556 ?
Li4 Li7 2.689(7) . ?
Li4 Li8 2.851(6) . ?
Li8 Li7 2.807(6) . ?
C68 H68 0.9800 . ?
C68 H68A 0.9800 . ?
C68 H68B 0.9800 . ?

loop_
_geom_torsion_atom_site_label_1
_geom_torsion_atom_site_label_2
_geom_torsion_atom_site_label_3
_geom_torsion_atom_site_label_4
_geom_torsion
_geom_torsion_site_symmetry_1
_geom_torsion_site_symmetry_2
_geom_torsion_site_symmetry_3
_geom_torsion_site_symmetry_4
_geom_torsion_publ_flag
C22 Si2 C17 C23 136.84(19) . . . . ?
C32 Si2 C17 C23 16.0(2) . . . . ?
C31 Si2 C17 C23 -104.5(2) . . . . ?
C22 Si2 C17 C18 -51.9(2) . . . . ?
C32 Si2 C17 C18 -172.75(17) . . . . ?
C31 Si2 C17 C18 66.7(2) . . . . ?
C22 Si2 C17 Li1 69.09(17) . . . . ?
C32 Si2 C17 Li1 -51.74(17) . . . . ?
C31 Si2 C17 Li1 -172.27(14) . . . . ?
C22 Si2 C17 Li5 9.23(14) . . . . ?
C32 Si2 C17 Li5 -111.60(14) . . . . ?
C31 Si2 C17 Li5 127.86(13) . . . . ?
C23 C17 C18 C19 -169.3(2) . . . . ?
Si2 C17 C18 C19 19.3(3) . . . . ?
Li1 C17 C18 C19 -108.4(2) . . . . ?
Li5 C17 C18 C19 -54.4(2) . . . . ?
C23 C17 C18 C26 8.9(3) . . . . ?
Si2 C17 C18 C26 -162.55(16) . . . . ?
Li1 C17 C18 C26 69.8(2) . . . . ?
Li5 C17 C18 C26 123.8(2) . . . . ?
C23 C17 C18 Li5 -114.9(2) . . . . ?
Si2 C17 C18 Li5 73.70(18) . . . . ?
Li1 C17 C18 Li5 -53.93(16) . . . . ?
C23 C17 C18 Li7 -51.9(2) . . . . ?
Si2 C17 C18 Li7 136.61(16) . . . . ?
Li1 C17 C18 Li7 8.98(19) . . . . ?
Li5 C17 C18 Li7 62.91(16) . . . . ?
C17 Si2 C22 C30 -135.29(19) . . . . ?
C32 Si2 C22 C30 -14.6(2) . . . . ?
C31 Si2 C22 C30 105.3(2) . . . . ?
C17 Si2 C22 C21 58.2(2) . . . . ?
C32 Si2 C22 C21 178.89(17) . . . . ?
C31 Si2 C22 C21 -61.2(2) . . . . ?
C17 Si2 C22 Li5 -9.16(14) . . . . ?
C32 Si2 C22 Li5 111.52(13) . . . . ?
C31 Si2 C22 Li5 -128.55(13) . . . . ?
C17 Si2 C22 Li3 -55.3(2) . . . . ?
C32 Si2 C22 Li3 65.4(2) . . . . ?
C31 Si2 C22 Li3 -174.71(19) . . . . ?
C26 C18 C19 C20 -172.9(2) . . . . ?
C17 C18 C19 C20 5.2(4) . . . . ?
Li5 C18 C19 C20 -54.1(3) . . . . ?
Li7 C18 C19 C20 -112.5(3) . . . . ?
C26 C18 C19 Li5 -118.9(2) . . . . ?
C17 C18 C19 Li5 59.3(2) . . . . ?
Li7 C18 C19 Li5 -58.40(16) . . . . ?
C30 C22 C21 C20 165.9(2) . . . . ?
Si2 C22 C21 C20 -27.3(3) . . . . ?
Li5 C22 C21 C20 49.4(2) . . . . ?
Li3 C22 C21 C20 114.3(2) . . . . ?
C30 C22 C21 C27 -9.4(3) . . . . ?
Si2 C22 C21 C27 157.32(16) . . . . ?
Li5 C22 C21 C27 -126.0(2) . . . . ?
Li3 C22 C21 C27 -61.0(2) . . . . ?
C30 C22 C21 Li9 76.3(3) . . . . ?
Si2 C22 C21 Li9 -117.0(2) . . . . ?
Li5 C22 C21 Li9 -40.3(2) . . . . ?
Li3 C22 C21 Li9 24.6(2) . . . . ?
C30 C22 C21 Li5 116.6(2) . . . . ?
Si2 C22 C21 Li5 -76.67(17) . . . . ?
Li3 C22 C21 Li5 64.96(14) . . . . ?
C27 C21 C20 C19 167.2(2) . . . . ?
C22 C21 C20 C19 -8.0(4) . . . . ?
Li9 C21 C20 C19 110.4(3) . . . . ?
Li5 C21 C20 C19 44.5(3) . . . . ?
C27 C21 C20 Li9 56.8(2) . . . . ?
C22 C21 C20 Li9 -118.5(2) . . . . ?
Li5 C21 C20 Li9 -65.89(15) . . . . ?
C27 C21 C20 Li5 122.7(2) . . . . ?
C22 C21 C20 Li5 -52.6(2) . . . . ?
Li9 C21 C20 Li5 65.89(15) . . . . ?
C18 C19 C20 C21 6.3(5) . . . . ?
Li5 C19 C20 C21 -48.0(3) . . . . ?
C18 C19 C20 Li9 100.5(3) . . . . ?
Li5 C19 C20 Li9 46.13(19) . . . . ?
C18 C19 C20 Li5 54.4(3) . . . . ?
C2 C3 C4 C5 10.3(5) . . . . ?
Li2 C3 C4 C5 -43.9(3) . . . . ?
C2 C3 C4 Li3 98.8(3) . . . . ?
Li2 C3 C4 Li3 44.67(18) . . . . ?
C2 C3 C4 Li2 54.2(3) . . . . ?
C18 C17 C23 C24 3.6(3) . . . . ?
Si2 C17 C23 C24 174.96(18) . . . . ?
Li1 C17 C23 C24 -82.6(2) . . . . ?
Li5 C17 C23 C24 -74.4(3) . . . . ?
C18 C17 C23 Li1 86.2(2) . . . . ?
Si2 C17 C23 Li1 -102.46(19) . . . . ?
Li5 C17 C23 Li1 8.2(2) . . . . ?
C4 C3 C2 C10 -172.7(3) . . . . ?
Li2 C3 C2 C10 -116.7(2) . . . . ?
C4 C3 C2 C1 6.6(5) . . . . ?
Li2 C3 C2 C1 62.6(2) . . . . ?
C4 C3 C2 Li2 -56.0(3) . . . . ?
C21 C22 C30 C29 0.0(3) . . . . ?
Si2 C22 C30 C29 -166.76(19) . . . . ?
Li5 C22 C30 C29 84.7(3) . . . . ?
Li3 C22 C30 C29 61.8(2) . . . . ?
C21 C22 C30 Li3 -61.9(2) . . . . ?
Si2 C22 C30 Li3 131.42(18) . . . . ?
Li5 C22 C30 Li3 22.9(2) . . . . ?
C3 C4 C5 C11 163.3(3) . . . . ?
Li3 C4 C5 C11 59.2(2) . . . . ?
Li2 C4 C5 C11 123.2(2) . . . . ?
C3 C4 C5 C6 -13.5(4) . . . . ?
Li3 C4 C5 C6 -117.5(2) . . . . ?
Li2 C4 C5 C6 -53.5(2) . . . . ?
C3 C4 C5 Li3 104.1(3) . . . . ?
Li2 C4 C5 Li3 64.02(15) . . . . ?
C3 C4 C5 Li2 40.0(3) . . . . ?
Li3 C4 C5 Li2 -64.02(15) . . . . ?
C3 C2 C10 C9 164.6(2) . . . . ?
C1 C2 C10 C9 -14.7(3) . . . . ?
Li2 C2 C10 C9 79.0(3) . . . . ?
C3 C2 C10 Li1 87.7(2) . . . . ?
C1 C2 C10 Li1 -91.7(2) . . . . ?
Li2 C2 C10 Li1 2.1(2) . . . . ?
C17 C23 C24 C25 -12.2(3) . . . . ?
Li1 C23 C24 C25 -96.6(2) . . . . ?
C17 C23 C24 Li1 84.4(2) . . . . ?
C26 C25 C24 C23 7.6(3) . . . . ?
Li7 C25 C24 C23 76.8(2) . . . . ?
C26 C25 C24 Li1 -59.0(3) . . . . ?
Li7 C25 C24 Li1 10.3(2) . . . . ?
C24 C25 C26 C18 5.3(4) . . . . ?
Li7 C25 C26 C18 -82.3(2) . . . . ?
C24 C25 C26 Li7 87.6(2) . . . . ?
C19 C18 C26 C25 164.9(2) . . . . ?
C17 C18 C26 C25 -13.5(3) . . . . ?
Li5 C18 C26 C25 82.1(3) . . . . ?
Li7 C18 C26 C25 77.3(2) . . . . ?
C19 C18 C26 Li7 87.6(2) . . . . ?
C17 C18 C26 Li7 -90.8(2) . . . . ?
Li5 C18 C26 Li7 4.8(2) . . . . ?
C3 C2 C1 C7 -168.9(2) . . . . ?
C10 C2 C1 C7 10.4(3) . . . . ?
Li2 C2 C1 C7 -110.1(2) . . . . ?
C3 C2 C1 Si1 17.0(3) . . . . ?
C10 C2 C1 Si1 -163.64(17) . . . . ?
Li2 C2 C1 Si1 75.78(18) . . . . ?
C3 C2 C1 Li2 -58.7(2) . . . . ?
C10 C2 C1 Li2 120.6(2) . . . . ?
C3 C2 C1 Li4 -112.7(2) . . . . ?
C10 C2 C1 Li4 66.6(2) . . . . ?
Li2 C2 C1 Li4 -53.96(17) . . . . ?
C6 Si1 C1 C7 133.4(2) . . . . ?
C16 Si1 C1 C7 10.6(2) . . . . ?
C15 Si1 C1 C7 -108.9(2) . . . . ?
C6 Si1 C1 C2 -52.7(2) . . . . ?
C16 Si1 C1 C2 -175.54(19) . . . . ?
C15 Si1 C1 C2 65.0(2) . . . . ?
C6 Si1 C1 Li2 9.26(14) . . . . ?
C16 Si1 C1 Li2 -113.59(15) . . . . ?
C15 Si1 C1 Li2 126.94(15) . . . . ?
C6 Si1 C1 Li4 67.99(17) . . . . ?
C16 Si1 C1 Li4 -54.86(19) . . . . ?
C15 Si1 C1 Li4 -174.32(16) . . . . ?
C22 C30 C29 C28 8.2(3) . . . . ?
Li3 C30 C29 C28 79.7(2) . . . . ?
C22 C30 C29 Li3 -71.5(2) . . . . ?
C20 C21 C27 C28 -164.3(2) . . . . ?
C22 C21 C27 C28 11.4(3) . . . . ?
Li9 C21 C27 C28 -108.5(3) . . . . ?
Li5 C21 C27 C28 -80.6(3) . . . . ?
C20 C21 C27 Li9 -55.8(2) . . . . ?
C22 C21 C27 Li9 119.9(2) . . . . ?
Li5 C21 C27 Li9 27.9(2) . . . . ?
C35 C34 C33 C39 -168.9(2) . . . . ?
C42 C34 C33 C39 9.3(3) . . . . ?
Li8 C34 C33 C39 -115.3(2) . . . . ?
Li4 C34 C33 C39 -52.9(3) . . . . ?
C35 C34 C33 Si3 18.3(3) . . . . ?
C42 C34 C33 Si3 -163.60(16) . . . . ?
Li8 C34 C33 Si3 71.85(17) . . . . ?
Li4 C34 C33 Si3 134.29(16) . . . . ?
C35 C34 C33 Li7 -109.2(3) . . . . ?
C42 C34 C33 Li7 68.9(2) . . . . ?
Li8 C34 C33 Li7 -55.66(16) . . . . ?
Li4 C34 C33 Li7 6.8(2) . . . . ?
C35 C34 C33 Li8 -53.6(2) . . . . ?
C42 C34 C33 Li8 124.6(2) . . . . ?
Li4 C34 C33 Li8 62.44(16) . . . . ?
C38 Si3 C33 C39 134.86(19) . . . . ?
C48 Si3 C33 C39 12.9(2) . . . . ?
C47 Si3 C33 C39 -108.7(2) . . . . ?
C38 Si3 C33 C34 -52.3(2) . . . . ?
C48 Si3 C33 C34 -174.30(17) . . . . ?
C47 Si3 C33 C34 64.1(2) . . . . ?
C38 Si3 C33 Li7 66.95(17) . . . . ?
C48 Si3 C33 Li7 -55.01(18) . . . . ?
C47 Si3 C33 Li7 -176.65(16) . . . . ?
C38 Si3 C33 Li8 8.31(14) . . . . ?
C48 Si3 C33 Li8 -113.65(13) . . . . ?
C47 Si3 C33 Li8 124.71(14) . . . . ?
C35 C34 C42 C41 165.2(2) . . . . ?
C33 C34 C42 C41 -13.1(3) . . . . ?
Li8 C34 C42 C41 82.8(3) . . . . ?
Li4 C34 C42 C41 81.6(3) . . . . ?
C35 C34 C42 Li4 83.6(2) . . . . ?
C33 C34 C42 Li4 -94.7(2) . . . . ?
Li8 C34 C42 Li4 1.2(3) . . . . ?
C2 C1 C7 C8 2.5(4) . . . . ?
Si1 C1 C7 C8 176.5(2) . . . . ?
Li2 C1 C7 C8 -73.2(3) . . . . ?
Li4 C1 C7 C8 -79.1(3) . . . . ?
C2 C1 C7 Li4 81.6(2) . . . . ?
Si1 C1 C7 Li4 -104.4(2) . . . . ?
Li2 C1 C7 Li4 5.9(2) . . . . ?
C4 C5 C6 C14 166.7(2) . . . . ?
C11 C5 C6 C14 -10.2(3) . . . . ?
Li3 C5 C6 C14 76.3(3) . . . . ?
Li2 C5 C6 C14 115.4(2) . . . . ?
C4 C5 C6 Si1 -25.9(3) . . . . ?
C11 C5 C6 Si1 157.24(18) . . . . ?
Li3 C5 C6 Si1 -116.3(2) . . . . ?
Li2 C5 C6 Si1 -77.20(17) . . . . ?
C4 C5 C6 Li2 51.3(2) . . . . ?
C11 C5 C6 Li2 -125.6(2) . . . . ?
Li3 C5 C6 Li2 -39.1(2) . . . . ?
C1 Si1 C6 C14 -132.6(2) . . . . ?
C16 Si1 C6 C14 -10.9(2) . . . . ?
C15 Si1 C6 C14 107.2(2) . . . . ?
C1 Si1 C6 C5 60.3(2) . . . . ?
C16 Si1 C6 C5 -178.02(18) . . . . ?
C15 Si1 C6 C5 -59.9(2) . . . . ?
C1 Si1 C6 Li2 -8.91(14) . . . . ?
C16 Si1 C6 Li2 112.80(14) . . . . ?
C15 Si1 C6 Li2 -129.05(14) . . . . ?
C21 C27 C28 C29 -3.6(4) . . . . ?
Li9 C27 C28 C29 -88.2(3) . . . . ?
C21 C27 C28 Li3 50.5(2) . . . . ?
Li9 C27 C28 Li3 -34.0(2) . . . . ?
C30 C29 C28 C27 -6.4(3) . . . . ?
Li3 C29 C28 C27 67.8(3) . . . . ?
C30 C29 C28 Li3 -74.2(2) . . . . ?
C36 C37 C38 C46 163.1(2) . . . . ?
C43 C37 C38 C46 -11.4(3) . . . . ?
Li6 C37 C38 C46 71.1(3) . . . . ?
Li8 C37 C38 C46 114.4(2) . . . . ?
C36 C37 C38 Si3 -32.3(3) . . . . ?
C43 C37 C38 Si3 153.23(18) . . . . ?
Li6 C37 C38 Si3 -124.28(19) . . . . ?
Li8 C37 C38 Si3 -80.96(17) . . . . ?
C36 C37 C38 Li8 48.7(2) . . . . ?
C43 C37 C38 Li8 -125.8(2) . . . . ?
Li6 C37 C38 Li8 -43.3(2) . . . . ?
C48 Si3 C38 C46 -11.0(2) . . . . ?
C33 Si3 C38 C46 -133.21(19) . . . . ?
C47 Si3 C38 C46 109.4(2) . . . . ?
C48 Si3 C38 C37 -175.26(17) . . . . ?
C33 Si3 C38 C37 62.6(2) . . . . ?
C47 Si3 C38 C37 -54.8(2) . . . . ?
C48 Si3 C38 Li8 113.57(14) . . . . ?
C33 Si3 C38 Li8 -8.62(15) . . . . ?
C47 Si3 C38 Li8 -126.00(15) . . . . ?
C37 C38 C46 C45 0.5(3) . . . . ?
Si3 C38 C46 C45 -163.71(18) . . . . ?
Li8 C38 C46 C45 86.5(3) . . . . ?
C37 C38 C46 Li9 -66.5(2) . . . . ?
Si3 C38 C46 Li9 129.28(18) . . . . ?
Li8 C38 C46 Li9 19.5(2) . . . . ?
C43 C37 C36 C35 167.4(3) . . . . ?
C38 C37 C36 C35 -6.9(4) . . . . ?
Li6 C37 C36 C35 108.7(3) . . . . ?
Li8 C37 C36 C35 43.2(3) . . . . ?
C43 C37 C36 Li8 124.2(2) . . . . ?
C38 C37 C36 Li8 -50.1(2) . . . . ?
Li6 C37 C36 Li8 65.51(15) . . . . ?
C43 C37 C36 Li6 58.7(2) . . . . ?
C38 C37 C36 Li6 -115.6(2) . . . . ?
Li8 C37 C36 Li6 -65.51(15) . . . . ?
C4 C5 C11 C12 -164.6(2) . . . . ?
C6 C5 C11 C12 12.5(3) . . . . ?
Li3 C5 C11 C12 -106.3(3) . . . . ?
Li2 C5 C11 C12 -78.5(3) . . . . ?
C4 C5 C11 Li3 -58.3(2) . . . . ?
C6 C5 C11 Li3 118.7(2) . . . . ?
Li2 C5 C11 Li3 27.8(2) . . . . ?
C42 C34 C35 C36 -174.5(3) . . . . ?
C33 C34 C35 C36 3.6(5) . . . . ?
Li8 C34 C35 C36 -54.8(3) . . . . ?
Li4 C34 C35 C36 -115.5(3) . . . . ?
C42 C34 C35 Li8 -119.7(2) . . . . ?
C33 C34 C35 Li8 58.4(3) . . . . ?
Li4 C34 C35 Li8 -60.71(16) . . . . ?
C37 C36 C35 C34 9.4(5) . . . . ?
Li8 C36 C35 C34 55.3(3) . . . . ?
Li6 C36 C35 C34 99.3(3) . . . . ?
C37 C36 C35 Li8 -46.0(3) . . . . ?
Li6 C36 C35 Li8 43.9(2) . . . . ?
C34 C42 C41 C40 4.6(4) . . . . ?
Li4 C42 C41 C40 88.8(3) . . . . ?
C34 C42 C41 Li4 -84.2(2) . . . . ?
C5 C11 C12 C13 -4.4(4) . . . . ?
Li3 C11 C12 C13 -87.2(3) . . . . ?
C5 C11 C12 Li6 48.6(3) . . . . ?
Li3 C11 C12 Li6 -34.2(2) . . . . ?
C5 C6 C14 C13 0.3(4) . . . . ?
Si1 C6 C14 C13 -166.9(2) . . . . ?
Li2 C6 C14 C13 86.5(3) . . . . ?
C5 C6 C14 Li6 -64.5(2) . . . . ?
Si1 C6 C14 Li6 128.30(18) . . . . ?
Li2 C6 C14 Li6 21.8(2) . . . . ?
C1 C7 C8 C9 -11.9(4) . . . . ?
Li4 C7 C8 C9 -98.6(2) . . . . ?
C1 C7 C8 Li4 86.6(3) . . . . ?
C38 C46 C45 C44 8.8(4) . . . . ?
Li9 C46 C45 C44 87.9(2) . . . . ?
C38 C46 C45 Li9 -79.2(3) . . . . ?
C2 C10 C9 C8 5.7(4) . . . . ?
Li1 C10 C9 C8 90.8(3) . . . . ?
C2 C10 C9 Li1 -85.1(2) . . . . ?
C7 C8 C9 C10 7.6(4) . . . . ?
Li4 C8 C9 C10 -64.0(3) . . . . ?
C7 C8 C9 Li1 80.3(3) . . . . ?
Li4 C8 C9 Li1 8.6(2) . . . . ?
C34 C33 C39 C40 3.2(3) . . . . ?
Si3 C33 C39 C40 175.95(18) . . . . ?
Li7 C33 C39 C40 -79.9(2) . . . . ?
Li8 C33 C39 C40 -76.3(3) . . . . ?
C34 C33 C39 Li7 83.1(2) . . . . ?
Si3 C33 C39 Li7 -104.1(2) . . . . ?
Li8 C33 C39 Li7 3.6(2) . . . . ?
C46 C45 C44 C43 -6.7(4) . . . . ?
Li9 C45 C44 C43 70.2(3) . . . . ?
C45 C44 C43 C37 -4.7(4) . . . . ?
C45 C44 C43 Li6 -85.8(3) . . . . ?
C36 C37 C43 C44 -161.2(2) . . . . ?
C38 C37 C43 C44 13.7(3) . . . . ?
Li6 C37 C43 C44 -101.0(3) . . . . ?
Li8 C37 C43 C44 -74.7(3) . . . . ?
C36 C37 C43 Li6 -60.2(2) . . . . ?
C38 C37 C43 Li6 114.6(2) . . . . ?
Li8 C37 C43 Li6 26.3(2) . . . . ?
C6 C14 C13 C12 8.2(4) . . . . ?
Li6 C14 C13 C12 83.6(2) . . . . ?
C6 C14 C13 Li6 -75.4(3) . . . . ?
C11 C12 C13 C14 -6.1(4) . . . . ?
Li6 C12 C13 C14 -75.4(2) . . . . ?
C11 C12 C13 Li6 69.4(3) . . . . ?
C33 C39 C40 C41 -12.3(3) . . . . ?
Li7 C39 C40 C41 -95.8(2) . . . . ?
C33 C39 C40 Li7 83.6(2) . . . . ?
C42 C41 C40 C39 8.3(4) . . . . ?
Li4 C41 C40 C39 74.7(3) . . . . ?
C42 C41 C40 Li7 -60.3(3) . . . . ?
Li4 C41 C40 Li7 6.1(2) . . . . ?
C57 O5 C60 C59 -5.6(3) . . . . ?
Li10 O5 C60 C59 159.4(2) . . . . ?
O5 C60 C59 C58 -18.0(3) . . . . ?
C49 O3 C52 C51 9.1(4) . . . . ?
Li10 O3 C52 C51 168.4(3) . . . . ?
C49 C50 C51 C52 28.4(4) . . . . ?
O3 C52 C51 C50 -23.4(4) . . . . ?
C60 C59 C58 C57 33.2(3) . . . . ?
C60 O5 C57 C58 27.2(3) . . . . ?
Li10 O5 C57 C58 -138.4(3) . . . . ?
C59 C58 C57 O5 -37.4(3) . . . . ?
C52 O3 C49 C50 8.9(4) . . . . ?
Li10 O3 C49 C50 -150.0(3) . . . . ?
C51 C50 C49 O3 -23.3(4) . . . . ?
C53 C54 C55 C56 10.3(4) . . . . ?
C56 O4 C53 C54 33.8(4) . . . . ?
Li10 O4 C53 C54 -170.4(3) . . . . ?
C55 C54 C53 O4 -27.0(4) . . . . ?
C53 O4 C56 C55 -27.3(4) . . . . ?
Li10 O4 C56 C55 176.0(3) . . . . ?
C54 C55 C56 O4 9.8(4) . . . . ?
C64 O6 C61 C62 -7.2(5) . . . . ?
Li10 O6 C61 C62 171.1(3) . . . . ?
C63 C62 C61 O6 27.4(5) . . . . ?
C61 O6 C64 C63 -15.1(5) . . . . ?
Li10 O6 C64 C63 166.8(3) . . . . ?
Li3 O2 Li6 C13 24.1(4) . . . . ?
Li9 O2 Li6 C13 122.3(4) . . . . ?
Li2 O2 Li6 C13 -64.5(4) . . . . ?
Li8 O2 Li6 C13 -139.0(4) . . . . ?
Li5 O2 Li6 C13 -138.1(5) . . . . ?
Li3 O2 Li6 C43 -123.1(2) . . . . ?
Li9 O2 Li6 C43 -24.9(3) . . . . ?
Li2 O2 Li6 C43 148.3(2) . . . . ?
Li8 O2 Li6 C43 73.8(2) . . . . ?
Li5 O2 Li6 C43 74.7(7) . . . . ?
Li3 O2 Li6 C14 64.9(3) . . . . ?
Li9 O2 Li6 C14 163.1(3) . . . . ?
Li2 O2 Li6 C14 -23.7(3) . . . . ?
Li8 O2 Li6 C14 -98.2(3) . . . . ?
Li5 O2 Li6 C14 -97.3(6) . . . . ?
Li3 O2 Li6 C37 -154.71(19) . . . . ?
Li9 O2 Li6 C37 -56.5(2) . . . . ?
Li2 O2 Li6 C37 116.63(19) . . . . ?
Li8 O2 Li6 C37 42.13(19) . . . . ?
Li5 O2 Li6 C37 43.0(7) . . . . ?
Li3 O2 Li6 C36 173.1(2) . . . . ?
Li9 O2 Li6 C36 -88.7(2) . . . . ?
Li2 O2 Li6 C36 84.5(2) . . . . ?
Li8 O2 Li6 C36 10.0(2) . . . . ?
Li5 O2 Li6 C36 10.9(8) . . . . ?
Li3 O2 Li6 Li8 163.2(2) . . . . ?
Li9 O2 Li6 Li8 -98.7(2) . . . . ?
Li2 O2 Li6 Li8 74.50(19) . . . . ?
Li5 O2 Li6 Li8 0.9(6) . . . . ?
Li3 O2 Li6 C12 3.5(3) . . . . ?
Li9 O2 Li6 C12 101.7(2) . . . . ?
Li2 O2 Li6 C12 -85.1(2) . . . . ?
Li8 O2 Li6 C12 -159.6(2) . . . . ?
Li5 O2 Li6 C12 -158.7(5) . . . . ?
Li3 O2 Li6 Li9 -98.2(2) . . . . ?
Li2 O2 Li6 Li9 173.2(2) . . . . ?
Li8 O2 Li6 Li9 98.7(2) . . . . ?
Li5 O2 Li6 Li9 99.6(7) . . . . ?
Li9 O2 Li6 Li3 98.2(2) . . . . ?
Li2 O2 Li6 Li3 -88.7(2) . . . . ?
Li8 O2 Li6 Li3 -163.2(2) . . . . ?
Li5 O2 Li6 Li3 -162.3(7) . . . . ?
Li3 O2 Li6 Li2 88.7(2) . . . . ?
Li9 O2 Li6 Li2 -173.2(2) . . . . ?
Li8 O2 Li6 Li2 -74.50(19) . . . . ?
Li5 O2 Li6 Li2 -73.6(6) . . . . ?
C61 C62 C63 C64 -36.0(5) . . . . ?
O6 C64 C63 C62 32.6(5) . . . . ?
Li9 O2 Li3 C29 26.7(4) . . . . ?
Li6 O2 Li3 C29 126.2(4) . . . . ?
Li2 O2 Li3 C29 -133.9(4) . . . . ?
Li8 O2 Li3 C29 -123.4(6) . . . . ?
Li5 O2 Li3 C29 -59.6(4) . . . . ?
Li9 O2 Li3 C30 69.4(3) . . . . ?
Li6 O2 Li3 C30 168.9(3) . . . . ?
Li2 O2 Li3 C30 -91.1(3) . . . . ?
Li8 O2 Li3 C30 -80.7(7) . . . . ?
Li5 O2 Li3 C30 -16.8(3) . . . . ?
Li9 O2 Li3 C4 178.0(2) . . . . ?
Li6 O2 Li3 C4 -82.5(2) . . . . ?
Li2 O2 Li3 C4 17.4(2) . . . . ?
Li8 O2 Li3 C4 27.9(8) . . . . ?
Li5 O2 Li3 C4 91.7(2) . . . . ?
Li9 O2 Li3 C5 -150.86(18) . . . . ?
Li6 O2 Li3 C5 -51.4(2) . . . . ?
Li2 O2 Li3 C5 48.56(18) . . . . ?
Li8 O2 Li3 C5 59.0(7) . . . . ?
Li5 O2 Li3 C5 122.87(18) . . . . ?
Li9 O2 Li3 C11 -119.0(2) . . . . ?
Li6 O2 Li3 C11 -19.5(3) . . . . ?
Li2 O2 Li3 C11 80.4(2) . . . . ?
Li8 O2 Li3 C11 90.9(7) . . . . ?
Li5 O2 Li3 C11 154.7(2) . . . . ?
Li9 O2 Li3 Li2 160.6(2) . . . . ?
Li6 O2 Li3 Li2 -99.9(2) . . . . ?
Li8 O2 Li3 Li2 10.5(7) . . . . ?
Li5 O2 Li3 Li2 74.31(19) . . . . ?
Li9 O2 Li3 C28 3.1(3) . . . . ?
Li6 O2 Li3 C28 102.6(2) . . . . ?
Li2 O2 Li3 C28 -157.5(2) . . . . ?
Li8 O2 Li3 C28 -147.0(6) . . . . ?
Li5 O2 Li3 C28 -83.1(2) . . . . ?
Li6 O2 Li3 Li9 99.5(2) . . . . ?
Li2 O2 Li3 Li9 -160.6(2) . . . . ?
Li8 O2 Li3 Li9 -150.1(7) . . . . ?
Li5 O2 Li3 Li9 -86.3(2) . . . . ?
Li9 O2 Li3 C22 66.08(19) . . . . ?
Li6 O2 Li3 C22 165.59(19) . . . . ?
Li2 O2 Li3 C22 -94.49(18) . . . . ?
Li8 O2 Li3 C22 -84.0(7) . . . . ?
Li5 O2 Li3 C22 -20.19(19) . . . . ?
Li9 O2 Li3 Li6 -99.5(2) . . . . ?
Li2 O2 Li3 Li6 99.9(2) . . . . ?
Li8 O2 Li3 Li6 110.4(7) . . . . ?
Li5 O2 Li3 Li6 174.2(2) . . . . ?
Li9 O2 Li3 Li5 86.3(2) . . . . ?
Li6 O2 Li3 Li5 -174.2(2) . . . . ?
Li2 O2 Li3 Li5 -74.31(19) . . . . ?
Li8 O2 Li3 Li5 -63.8(7) . . . . ?
Li4 O1 Li1 C23 -141.8(3) . . . . ?
Li7 O1 Li1 C23 -47.7(3) . . . . ?
Li5 O1 Li1 C23 49.1(3) . . . . ?
Li2 O1 Li1 C23 123.7(3) . . . . ?
Li8 O1 Li1 C23 73.1(10) . . . . ?
Li4 O1 Li1 C10 57.3(3) . . . . ?
Li7 O1 Li1 C10 151.5(3) . . . . ?
Li5 O1 Li1 C10 -111.7(2) . . . . ?
Li2 O1 Li1 C10 -37.1(3) . . . . ?
Li8 O1 Li1 C10 -87.7(10) . . . . ?
Li4 O1 Li1 C9 19.9(3) . . . . ?
Li7 O1 Li1 C9 114.1(3) . . . . ?
Li5 O1 Li1 C9 -149.1(2) . . . . ?
Li2 O1 Li1 C9 -74.5(3) . . . . ?
Li8 O1 Li1 C9 -125.1(9) . . . . ?
Li4 O1 Li1 C24 -104.2(2) . . . . ?
Li7 O1 Li1 C24 -10.1(3) . . . . ?
Li5 O1 Li1 C24 86.7(2) . . . . ?
Li2 O1 Li1 C24 161.3(2) . . . . ?
Li8 O1 Li1 C24 110.7(9) . . . . ?
Li4 O1 Li1 C17 -161.7(2) . . . . ?
Li7 O1 Li1 C17 -67.5(2) . . . . ?
Li5 O1 Li1 C17 29.22(19) . . . . ?
Li2 O1 Li1 C17 103.81(19) . . . . ?
Li8 O1 Li1 C17 53.2(10) . . . . ?
Li4 O1 Li1 Li7 -94.2(2) . . . . ?
Li5 O1 Li1 Li7 96.8(2) . . . . ?
Li2 O1 Li1 Li7 171.4(2) . . . . ?
Li8 O1 Li1 Li7 120.8(10) . . . . ?
Li7 O1 Li1 Li4 94.2(2) . . . . ?
Li5 O1 Li1 Li4 -169.1(2) . . . . ?
Li2 O1 Li1 Li4 -94.5(2) . . . . ?
Li8 O1 Li1 Li4 -145.0(10) . . . . ?
Li4 O1 Li1 Li5 169.1(2) . . . . ?
Li7 O1 Li1 Li5 -96.8(2) . . . . ?
Li2 O1 Li1 Li5 74.59(19) . . . . ?
Li8 O1 Li1 Li5 24.0(9) . . . . ?
Li4 O1 Li1 Li2 94.5(2) . . . . ?
Li7 O1 Li1 Li2 -171.4(2) . . . . ?
Li5 O1 Li1 Li2 -74.59(19) . . . . ?
Li8 O1 Li1 Li2 -50.6(9) . . . . ?
C67 C66 C65 C67 -0.8(7) . . . 2_556 ?
C65 C66 C67 C68 -178.1(6) . . . . ?
C65 C66 C67 C65 1.0(9) . . . 2_556 ?
Li1 O1 Li4 C42 143.6(3) . . . . ?
Li7 O1 Li4 C42 51.1(3) . . . . ?
Li5 O1 Li4 C42 -90.7(9) . . . . ?
Li2 O1 Li4 C42 -118.1(3) . . . . ?
Li8 O1 Li4 C42 -43.9(3) . . . . ?
Li1 O1 Li4 C7 -53.3(3) . . . . ?
Li7 O1 Li4 C7 -145.8(3) . . . . ?
Li5 O1 Li4 C7 72.4(10) . . . . ?
Li2 O1 Li4 C7 45.0(3) . . . . ?
Li8 O1 Li4 C7 119.2(3) . . . . ?
Li1 O1 Li4 C8 -14.3(3) . . . . ?
Li7 O1 Li4 C8 -106.9(3) . . . . ?
Li5 O1 Li4 C8 111.4(9) . . . . ?
Li2 O1 Li4 C8 83.9(3) . . . . ?
Li8 O1 Li4 C8 158.2(2) . . . . ?
Li1 O1 Li4 C41 105.9(3) . . . . ?
Li7 O1 Li4 C41 13.4(3) . . . . ?
Li5 O1 Li4 C41 -128.4(8) . . . . ?
Li2 O1 Li4 C41 -155.8(2) . . . . ?
Li8 O1 Li4 C41 -81.5(3) . . . . ?
Li7 O1 Li4 Li1 -92.6(2) . . . . ?
Li5 O1 Li4 Li1 125.7(9) . . . . ?
Li2 O1 Li4 Li1 98.3(2) . . . . ?
Li8 O1 Li4 Li1 172.5(2) . . . . ?
Li1 O1 Li4 C34 158.38(19) . . . . ?
Li7 O1 Li4 C34 65.82(19) . . . . ?
Li5 O1 Li4 C34 -75.9(9) . . . . ?
Li2 O1 Li4 C34 -103.36(17) . . . . ?
Li8 O1 Li4 C34 -29.10(19) . . . . ?
Li1 O1 Li4 Li7 92.6(2) . . . . ?
Li5 O1 Li4 Li7 -141.8(9) . . . . ?
Li2 O1 Li4 Li7 -169.2(2) . . . . ?
Li8 O1 Li4 Li7 -94.9(2) . . . . ?
Li1 O1 Li4 C1 -70.3(2) . . . . ?
Li7 O1 Li4 C1 -162.82(19) . . . . ?
Li5 O1 Li4 C1 55.4(9) . . . . ?
Li2 O1 Li4 C1 28.00(18) . . . . ?
Li8 O1 Li4 C1 102.27(18) . . . . ?
Li1 O1 Li4 Li2 -98.3(2) . . . . ?
Li7 O1 Li4 Li2 169.2(2) . . . . ?
Li5 O1 Li4 Li2 27.4(9) . . . . ?
Li8 O1 Li4 Li2 74.27(18) . . . . ?
Li1 O1 Li4 Li8 -172.5(2) . . . . ?
Li7 O1 Li4 Li8 94.9(2) . . . . ?
Li5 O1 Li4 Li8 -46.8(9) . . . . ?
Li2 O1 Li4 Li8 -74.27(18) . . . . ?
Li1 O1 Li7 C39 -142.7(3) . . . . ?
Li4 O1 Li7 C39 -48.8(3) . . . . ?
Li5 O1 Li7 C39 122.9(3) . . . . ?
Li2 O1 Li7 C39 77.3(9) . . . . ?
Li8 O1 Li7 C39 48.5(3) . . . . ?
Li1 O1 Li7 C26 55.7(3) . . . . ?
Li4 O1 Li7 C26 149.7(3) . . . . ?
Li5 O1 Li7 C26 -38.6(3) . . . . ?
Li2 O1 Li7 C26 -84.3(9) . . . . ?
Li8 O1 Li7 C26 -113.1(3) . . . . ?
Li1 O1 Li7 C25 17.3(3) . . . . ?
Li4 O1 Li7 C25 111.3(3) . . . . ?
Li5 O1 Li7 C25 -77.1(3) . . . . ?
Li2 O1 Li7 C25 -122.7(8) . . . . ?
Li8 O1 Li7 C25 -151.5(3) . . . . ?
Li1 O1 Li7 C40 -103.8(3) . . . . ?
Li4 O1 Li7 C40 -9.8(3) . . . . ?
Li5 O1 Li7 C40 161.8(2) . . . . ?
Li2 O1 Li7 C40 116.2(8) . . . . ?
Li8 O1 Li7 C40 87.4(2) . . . . ?
Li1 O1 Li7 C33 -160.4(2) . . . . ?
Li4 O1 Li7 C33 -66.5(2) . . . . ?
Li5 O1 Li7 C33 105.17(19) . . . . ?
Li2 O1 Li7 C33 59.5(9) . . . . ?
Li8 O1 Li7 C33 30.75(19) . . . . ?
Li4 O1 Li7 Li1 94.0(2) . . . . ?
Li5 O1 Li7 Li1 -94.4(2) . . . . ?
Li2 O1 Li7 Li1 -140.0(9) . . . . ?
Li8 O1 Li7 Li1 -168.8(2) . . . . ?
Li1 O1 Li7 Li4 -94.0(2) . . . . ?
Li5 O1 Li7 Li4 171.6(2) . . . . ?
Li2 O1 Li7 Li4 126.0(9) . . . . ?
Li8 O1 Li7 Li4 97.2(2) . . . . ?
Li1 O1 Li7 C18 67.40(19) . . . . ?
Li4 O1 Li7 C18 161.38(19) . . . . ?
Li5 O1 Li7 C18 -26.98(18) . . . . ?
Li2 O1 Li7 C18 -72.6(9) . . . . ?
Li8 O1 Li7 C18 -101.40(17) . . . . ?
Li1 O1 Li7 Li8 168.8(2) . . . . ?
Li4 O1 Li7 Li8 -97.2(2) . . . . ?
Li5 O1 Li7 Li8 74.42(19) . . . . ?
Li2 O1 Li7 Li8 28.8(8) . . . . ?
Li1 O1 Li7 Li5 94.4(2) . . . . ?
Li4 O1 Li7 Li5 -171.6(2) . . . . ?
Li2 O1 Li7 Li5 -45.6(8) . . . . ?
Li8 O1 Li7 Li5 -74.42(19) . . . . ?
Li3 O2 Li9 C45 126.2(3) . . . . ?
Li6 O2 Li9 C45 24.8(4) . . . . ?
Li2 O2 Li9 C45 -134.9(5) . . . . ?
Li8 O2 Li9 C45 -62.8(3) . . . . ?
Li5 O2 Li9 C45 -136.3(3) . . . . ?
Li3 O2 Li9 C20 -82.6(2) . . . . ?
Li6 O2 Li9 C20 176.0(2) . . . . ?
Li2 O2 Li9 C20 16.4(7) . . . . ?
Li8 O2 Li9 C20 88.5(2) . . . . ?
Li5 O2 Li9 C20 14.91(19) . . . . ?
Li3 O2 Li9 C46 166.1(2) . . . . ?
Li6 O2 Li9 C46 64.7(3) . . . . ?
Li2 O2 Li9 C46 -95.0(6) . . . . ?
Li8 O2 Li9 C46 -22.9(3) . . . . ?
Li5 O2 Li9 C46 -96.4(2) . . . . ?
Li3 O2 Li9 C27 -18.9(2) . . . . ?
Li6 O2 Li9 C27 -120.3(2) . . . . ?
Li2 O2 Li9 C27 80.0(6) . . . . ?
Li8 O2 Li9 C27 152.14(19) . . . . ?
Li5 O2 Li9 C27 78.6(2) . . . . ?
Li3 O2 Li9 C21 -50.9(2) . . . . ?
Li6 O2 Li9 C21 -152.34(18) . . . . ?
Li2 O2 Li9 C21 48.0(6) . . . . ?
Li8 O2 Li9 C21 120.10(18) . . . . ?
Li5 O2 Li9 C21 46.55(17) . . . . ?
Li3 O2 Li9 Li5 -97.5(2) . . . . ?
Li6 O2 Li9 Li5 161.1(2) . . . . ?
Li2 O2 Li9 Li5 1.5(6) . . . . ?
Li8 O2 Li9 Li5 73.55(18) . . . . ?
Li6 O2 Li9 Li3 -101.4(2) . . . . ?
Li2 O2 Li9 Li3 99.0(6) . . . . ?
Li8 O2 Li9 Li3 171.0(2) . . . . ?
Li5 O2 Li9 Li3 97.5(2) . . . . ?
Li3 O2 Li9 Li6 101.4(2) . . . . ?
Li2 O2 Li9 Li6 -159.7(6) . . . . ?
Li8 O2 Li9 Li6 -87.6(2) . . . . ?
Li5 O2 Li9 Li6 -161.1(2) . . . . ?
Li3 O2 Li9 Li8 -171.0(2) . . . . ?
Li6 O2 Li9 Li8 87.6(2) . . . . ?
Li2 O2 Li9 Li8 -72.1(6) . . . . ?
Li5 O2 Li9 Li8 -73.55(18) . . . . ?
